data_7240280
loop_
_publ_author_name
'Juillerat, Christian A.'
'Klepov, Vladislav'
'Smith, Mark D.'
'Zur Loye, Hans-Conrad'

_publ_section_title
;
 Targeted Crystal Growth of Uranium Gallophosphates Via the Systematic
 Exploration of the UF4-GaPO4-ACl (A = Cs, Rb) Phase Space
;
_journal_name_full CrystEngComm
_journal_paper_doi 10.1039/D0CE00343C
_journal_year 2020
_chemical_formula_moiety 'Cl0.95 O30 P5 Rb5.93 U5'
_chemical_formula_sum 'Cl0.95 O30 P5 Rb5.93 U5'
_chemical_formula_weight 2365.06
_chemical_name_systematic Rb5.93Cl0.93[UO2)5(PO4)5]
_space_group_crystal_system triclinic
_space_group_IT_number 2
_space_group_name_Hall '-P 1'
_space_group_name_H-M_alt 'P -1'
_audit_creation_method SHELXL-2018/3
_audit_update_record
;
2020-02-18 deposited with the CCDC.	2020-04-07 downloaded from the CCDC.
;
_cell_angle_alpha 64.755(16)
_cell_angle_beta 72.369(16)
_cell_angle_gamma 89.511(16)
_cell_formula_units_Z 2
_cell_length_a 9.548(4)
_cell_length_b 13.488(5)
_cell_length_c 14.898(6)
_cell_measurement_reflns_used 8937
_cell_measurement_temperature 301(2)
_cell_measurement_theta_max 28.218
_cell_measurement_theta_min 2.260
_cell_volume 1637.6(12)
_computing_cell_refinement 'SAINT Version 8.38a (Bruker, 2016)'
_computing_data_collection 'Bruker APEX3 v2016.5-0 (Bruker, 2016)'
_computing_data_reduction 'SAINT Version 8.38a (Bruker, 2016)'
_computing_molecular_graphics various
_computing_publication_material various
_computing_structure_refinement 'SHELXL-2018/3 (Sheldrick, 2018)'
_computing_structure_solution 'SHELXT (Sheldrick, 2015)'
_diffrn_ambient_temperature 301(2)
_diffrn_detector_area_resol_mean 10.4
_diffrn_measured_fraction_theta_full 0.998
_diffrn_measured_fraction_theta_max 0.987
_diffrn_measurement_device_type 'Bruker D8 QUEST'
_diffrn_measurement_method '\w and \f scans'
_diffrn_radiation_type MoK\a
_diffrn_radiation_wavelength 0.71073
_diffrn_reflns_av_R_equivalents 0.0882
_diffrn_reflns_av_unetI/netI 0.0432
_diffrn_reflns_Laue_measured_fraction_full 0.998
_diffrn_reflns_Laue_measured_fraction_max 0.987
_diffrn_reflns_limit_h_max 12
_diffrn_reflns_limit_h_min -12
_diffrn_reflns_limit_k_max 16
_diffrn_reflns_limit_k_min -18
_diffrn_reflns_limit_l_max 19
_diffrn_reflns_limit_l_min -19
_diffrn_reflns_number 74700
_diffrn_reflns_point_group_measured_fraction_full 0.998
_diffrn_reflns_point_group_measured_fraction_max 0.987
_diffrn_reflns_theta_full 25.242
_diffrn_reflns_theta_max 28.437
_diffrn_reflns_theta_min 2.260
_diffrn_source 'microfocus sealed X-ray tube'
_exptl_absorpt_coefficient_mu 33.813
_exptl_absorpt_correction_T_max 0.2627
_exptl_absorpt_correction_T_min 0.1786
_exptl_absorpt_correction_type multi-scan
_exptl_absorpt_process_details 'SADABS Version 2016/2 (Bruker, 2016)'
_exptl_crystal_colour yellow
_exptl_crystal_density_diffrn 4.796
_exptl_crystal_description plate
_exptl_crystal_F_000 2021
_exptl_crystal_preparation Luminescent
_exptl_crystal_recrystallization_method 'From the Melt'
_exptl_crystal_size_max 0.040
_exptl_crystal_size_mid 0.030
_exptl_crystal_size_min 0.020
_refine_diff_density_max 2.772
_refine_diff_density_min -3.161
_refine_diff_density_rms 0.340
_refine_ls_extinction_coef 0.00019(2)
_refine_ls_extinction_expression Fc^*^=kFc[1+0.001xFc^2^\l^3^/sin(2\q)]^-1/4^
_refine_ls_extinction_method 'SHELXL-2018/3 (Sheldrick 2018)'
_refine_ls_goodness_of_fit_ref 1.098
_refine_ls_hydrogen_treatment undef
_refine_ls_matrix_type full
_refine_ls_number_parameters 472
_refine_ls_number_reflns 8125
_refine_ls_number_restraints 8
_refine_ls_restrained_S_all 1.099
_refine_ls_R_factor_all 0.0703
_refine_ls_R_factor_gt 0.0482
_refine_ls_shift/su_max 0.001
_refine_ls_shift/su_mean 0.000
_refine_ls_structure_factor_coef Fsqd
_refine_ls_weighting_details 'w=1/[\s^2^(Fo^2^)+(0.0162P)^2^+61.8101P] where P=(Fo^2^+2Fc^2^)/3'
_refine_ls_weighting_scheme calc
_refine_ls_wR_factor_gt 0.0892
_refine_ls_wR_factor_ref 0.0960
_reflns_Friedel_coverage 0.000
_reflns_number_gt 6452
_reflns_number_total 8125
_reflns_threshold_expression 'I > 2\s(I)'
_cod_data_source_file d0ce00343c2.cif
_cod_data_source_block caj1183c2b
_cod_original_cell_volume 1637.7(11)
_cod_database_code 7240280
_shelx_shelxl_version_number 2018/3
_shelx_space_group_comment
; 
The symmetry employed for this shelxl refinement is uniquely defined 
by the following loop, which should always be used as a source of 
symmetry information in preference to the above space-group names. 
They are only intended as comments. 
;
_shelx_estimated_absorpt_t_min 0.345
_shelx_estimated_absorpt_t_max 0.551

loop_
_space_group_symop_operation_xyz
'x, y, z'
'-x, -y, -z'

loop_
_atom_site_label
_atom_site_type_symbol
_atom_site_fract_x
_atom_site_fract_y
_atom_site_fract_z
_atom_site_U_iso_or_equiv
_atom_site_adp_type
_atom_site_occupancy
_atom_site_site_symmetry_order
_atom_site_calc_flag
_atom_site_refinement_flags_posn
_atom_site_refinement_flags_adp
_atom_site_refinement_flags_occupancy
_atom_site_disorder_assembly
_atom_site_disorder_group
U1 U 0.68486(4) 0.48889(4) 0.54621(4) 0.01698(11) Uani 1 1 d . . . . .
U2 U 0.92318(5) 0.79011(4) 0.16061(4) 0.02543(12) Uani 1 1 d . . . . .
U3 U 0.41478(5) 0.07902(4) 0.15669(4) 0.02387(12) Uani 1 1 d . . . . .
U4 U 0.86921(5) 0.35047(4) 0.26189(4) 0.02531(12) Uani 1 1 d . . . . .
U5A U 0.22867(14) 0.03901(9) 0.48233(10) 0.0266(2) Uani 0.730(2) 1 d . . P . .
U5B U 0.2260(6) 0.0100(4) 0.5248(4) 0.0266(2) Uani 0.190(3) 1 d . . P . .
U5C U 0.2712(12) 0.0183(8) 0.5010(9) 0.0266(2) Uani 0.080(3) 1 d . . P . .
Rb1 Rb 0.46189(19) 0.18456(14) 0.58984(16) 0.0510(4) Uani 1 1 d . . . . .
Rb2 Rb 0.7856(2) 0.6224(2) 0.00237(16) 0.0705(6) Uani 1 1 d . . . . .
Rb3A Rb 0.355(2) 0.3704(9) 0.2573(7) 0.0474(19) Uani 0.69(8) 1 d . . P . .
Rb3B Rb 0.403(6) 0.3609(14) 0.252(2) 0.047(5) Uani 0.31(8) 1 d . . P . .
Rb4A Rb -0.0829(10) 0.2129(8) 0.5959(8) 0.0653(16) Uani 0.65(2) 1 d . . P . .
Rb4B Rb -0.0421(15) 0.2432(14) 0.5722(15) 0.0653(16) Uani 0.35(2) 1 d . . P . .
Rb5 Rb 0.8925(2) 0.07925(19) 0.15784(16) 0.0495(8) Uani 0.844(7) 1 d . . . . .
Rb6A Rb 0.3951(3) 0.7594(2) 0.15545(18) 0.0555(7) Uani 0.770(3) 1 d . . P . .
Rb6B Rb 0.3656(15) 0.7151(13) 0.1295(11) 0.031(3) Uiso 0.111(3) 1 d . . P . .
Rb6C Rb 0.3308(19) 0.6828(15) 0.1158(13) 0.055(4) Uiso 0.119(3) 1 d . . P . .
Cl1 Cl 0.5378(13) 0.4918(16) -0.0113(17) 0.071(5) Uani 0.5 1 d . . P . .
Cl2A Cl 0.2331(13) 0.6852(13) -0.0190(10) 0.060(4) Uiso 0.447(18) 1 d . . P . .
Rb7A Rb 0.229(3) 0.621(3) 0.007(2) 0.060(4) Uiso 0.082(6) 1 d . . P . .
P1 P 0.1082(5) 0.1353(3) 0.2933(4) 0.0406(10) Uani 1 1 d . . . . .
P2 P 0.6020(5) 0.1298(4) 0.3216(3) 0.0400(10) Uani 1 1 d . . . . .
P3 P 0.6278(3) 0.5561(3) 0.2885(2) 0.0177(6) Uani 1 1 d . . . . .
P4 P 0.0340(3) 0.5407(3) 0.3227(3) 0.0213(7) Uani 1 1 d . . . . .
P5 P 0.2566(3) 0.9937(3) 0.0000(3) 0.0204(6) Uani 1 1 d . . . . .
O1 O 0.1479(17) 0.0844(16) 0.2161(13) 0.095(6) Uani 1 1 d . . . . .
O2 O 0.0169(16) 0.0601(11) 0.3979(11) 0.084(5) Uani 1 1 d . . . . .
O3 O 0.0522(15) 0.2418(10) 0.2446(11) 0.070(4) Uani 1 1 d . . . . .
O4 O 0.2723(15) 0.1516(11) 0.2963(11) 0.062(4) Uani 1 1 d . . . . .
O5 O 0.5642(14) 0.0988(13) 0.2446(10) 0.065(4) Uani 1 1 d . . . . .
O6 O 0.4666(14) 0.1308(11) 0.4072(10) 0.060(4) Uani 1 1 d . . . . .
O7 O 0.6936(18) 0.2406(12) 0.2622(12) 0.081(5) Uani 1 1 d . . . . .
O8 O 0.6931(18) 0.0404(12) 0.3733(10) 0.072(4) Uani 1 1 d . . . . .
O9 O 0.4742(9) 0.5550(7) 0.2763(7) 0.0238(19) Uani 1 1 d . . . . .
O10 O 0.5894(10) 0.5147(12) 0.4085(8) 0.049(3) Uani 1 1 d . . . . .
O11 O 0.7162(13) 0.4805(11) 0.2505(10) 0.053(3) Uani 1 1 d . . . . .
O12 O 0.7136(15) 0.6718(10) 0.2287(13) 0.082(5) Uani 1 1 d . . . . .
O13 O 0.0302(12) 0.4754(10) 0.2619(10) 0.050(3) Uani 1 1 d . . . . .
O14 O -0.1036(10) 0.5087(11) 0.4176(9) 0.048(3) Uani 1 1 d . . . . .
O15 O 0.0485(15) 0.6620(10) 0.2477(12) 0.069(4) Uani 1 1 d . . . . .
O16 O 0.1694(12) 0.5221(11) 0.3576(9) 0.054(3) Uani 1 1 d . U . . .
O17 O 0.3623(12) 0.9319(11) -0.0502(10) 0.049(3) Uani 1 1 d . . . . .
O18 O 0.1340(12) 0.9101(10) 0.0928(10) 0.056(3) Uani 1 1 d . . . . .
O19 O 0.1865(15) 1.0716(11) -0.0779(13) 0.079(5) Uani 1 1 d . . . . .
O20 O 0.3419(11) 1.0599(10) 0.0326(9) 0.047(3) Uani 1 1 d . . . . .
O21 O 0.6970(13) 0.6326(8) 0.5112(9) 0.044(3) Uani 1 1 d . . . . .
O22 O 0.6670(12) 0.3427(9) 0.5889(9) 0.043(3) Uani 1 1 d . . . . .
O23 O 0.8657(13) 0.8248(11) 0.2694(9) 0.051(3) Uani 1 1 d . . . . .
O24 O 0.9817(16) 0.7564(12) 0.0530(11) 0.066(4) Uani 1 1 d . . . . .
O25 O 0.4464(15) 0.2236(9) 0.0715(10) 0.053(3) Uani 1 1 d . . . . .
O26 O 0.9351(12) 0.4147(10) 0.1197(9) 0.045(3) Uani 1 1 d . . . . .
O27 O 0.8082(14) 0.2884(10) 0.4009(9) 0.054(3) Uani 1 1 d . . . . .
O28A O 0.1842(19) 0.1568(12) 0.5077(11) 0.045(4) Uani 0.730(2) 1 d . . P . .
O28B O 0.193(5) 0.098(3) 0.585(3) 0.045(4) Uani 0.270(2) 1 d . . P . .
O29 O 0.2708(11) -0.0713(9) 0.4524(9) 0.039(2) Uani 1 1 d . . . . .
O30 O 0.3815(14) 0.9332(9) 0.2375(9) 0.050(3) Uani 1 1 d . . . . .

loop_
_atom_site_aniso_label
_atom_site_aniso_U_11
_atom_site_aniso_U_22
_atom_site_aniso_U_33
_atom_site_aniso_U_23
_atom_site_aniso_U_13
_atom_site_aniso_U_12
U1 0.01182(19) 0.0251(2) 0.0194(2) -0.01190(19) -0.00939(17) 0.00651(16)
U2 0.0235(2) 0.0255(3) 0.0229(3) -0.0056(2) -0.0095(2) -0.00077(19)
U3 0.0235(2) 0.0255(2) 0.0279(3) -0.0134(2) -0.0135(2) 0.00734(18)
U4 0.0258(2) 0.0328(3) 0.0268(3) -0.0191(2) -0.0129(2) 0.0125(2)
U5A 0.0272(4) 0.0254(5) 0.0291(6) -0.0145(5) -0.0084(4) 0.0050(4)
U5B 0.0272(4) 0.0254(5) 0.0291(6) -0.0145(5) -0.0084(4) 0.0050(4)
U5C 0.0272(4) 0.0254(5) 0.0291(6) -0.0145(5) -0.0084(4) 0.0050(4)
Rb1 0.0504(9) 0.0480(9) 0.0848(13) -0.0415(10) -0.0453(10) 0.0250(8)
Rb2 0.0397(9) 0.130(2) 0.0488(11) -0.0454(13) -0.0155(8) 0.0145(11)
Rb3A 0.047(5) 0.045(2) 0.067(2) -0.0362(19) -0.024(2) 0.010(3)
Rb3B 0.051(12) 0.025(4) 0.075(6) -0.020(4) -0.035(7) 0.006(5)
Rb4A 0.041(3) 0.077(4) 0.105(4) -0.052(4) -0.043(3) 0.011(3)
Rb4B 0.041(3) 0.077(4) 0.105(4) -0.052(4) -0.043(3) 0.011(3)
Rb5 0.0403(11) 0.0749(16) 0.0462(13) -0.0403(12) -0.0114(9) 0.0037(9)
Rb6A 0.0603(14) 0.0439(13) 0.0350(12) 0.0014(10) -0.0079(11) 0.0214(11)
Cl1 0.078(12) 0.046(7) 0.068(10) 0.007(6) -0.042(12) -0.016(9)
P1 0.038(2) 0.029(2) 0.051(3) -0.0083(19) -0.025(2) 0.0048(17)
P2 0.046(2) 0.052(3) 0.032(2) -0.025(2) -0.0154(19) 0.0001(19)
P3 0.0101(13) 0.0254(16) 0.0194(16) -0.0110(13) -0.0058(11) 0.0038(11)
P4 0.0149(14) 0.0295(17) 0.0241(17) -0.0117(14) -0.0130(13) 0.0074(12)
P5 0.0164(14) 0.0258(16) 0.0226(16) -0.0105(14) -0.0116(13) 0.0032(12)
O1 0.067(10) 0.130(15) 0.077(11) -0.060(11) 0.010(9) 0.030(10)
O2 0.071(10) 0.056(9) 0.052(9) 0.010(7) 0.025(7) 0.024(7)
O3 0.066(9) 0.041(7) 0.067(9) -0.001(7) -0.008(7) 0.037(6)
O4 0.058(8) 0.068(9) 0.064(9) -0.039(8) -0.010(7) -0.002(7)
O5 0.062(8) 0.109(12) 0.060(9) -0.060(9) -0.037(7) 0.016(8)
O6 0.059(8) 0.077(9) 0.045(8) -0.035(7) -0.008(6) -0.013(7)
O7 0.106(12) 0.060(9) 0.072(10) -0.011(8) -0.050(9) -0.027(8)
O8 0.118(13) 0.062(9) 0.039(8) -0.018(7) -0.038(8) 0.028(9)
O9 0.018(4) 0.034(5) 0.028(5) -0.017(4) -0.013(4) 0.008(4)
O10 0.016(5) 0.119(11) 0.029(6) -0.045(7) -0.011(4) 0.019(5)
O11 0.049(7) 0.071(8) 0.071(9) -0.050(7) -0.036(6) 0.044(6)
O12 0.055(8) 0.033(7) 0.123(13) 0.012(8) -0.053(9) -0.014(6)
O13 0.040(6) 0.061(8) 0.060(8) -0.045(7) -0.004(6) -0.006(5)
O14 0.016(5) 0.093(9) 0.039(6) -0.039(7) -0.001(4) 0.002(5)
O15 0.063(8) 0.028(6) 0.094(11) -0.002(7) -0.035(8) 0.011(6)
O16 0.029(5) 0.090(7) 0.050(6) -0.025(5) -0.030(5) 0.012(5)
O17 0.036(6) 0.075(9) 0.054(8) -0.046(7) -0.014(5) 0.018(6)
O18 0.030(6) 0.050(7) 0.063(8) -0.010(6) -0.005(6) -0.009(5)
O19 0.071(9) 0.050(8) 0.109(12) 0.000(8) -0.074(9) 0.012(7)
O20 0.031(5) 0.076(8) 0.060(8) -0.051(7) -0.020(5) 0.006(5)
O21 0.052(7) 0.028(6) 0.037(6) -0.011(5) -0.003(5) 0.009(5)
O22 0.045(6) 0.033(6) 0.052(7) -0.026(6) -0.007(5) 0.003(5)
O23 0.052(7) 0.066(8) 0.034(6) -0.026(6) -0.007(5) 0.014(6)
O24 0.086(10) 0.076(10) 0.054(8) -0.048(8) -0.019(8) 0.014(8)
O25 0.077(9) 0.030(6) 0.052(8) -0.015(6) -0.024(7) 0.001(6)
O26 0.034(6) 0.068(8) 0.034(6) -0.025(6) -0.011(5) 0.012(5)
O27 0.067(8) 0.051(7) 0.037(7) -0.012(6) -0.018(6) -0.004(6)
O28A 0.076(10) 0.033(8) 0.028(7) -0.017(6) -0.014(8) 0.020(7)
O28B 0.076(10) 0.033(8) 0.028(7) -0.017(6) -0.014(8) 0.020(7)
O29 0.037(6) 0.035(6) 0.047(7) -0.019(5) -0.014(5) 0.002(5)
O30 0.061(8) 0.032(6) 0.048(7) -0.004(5) -0.025(6) 0.002(5)

loop_
_atom_type_symbol
_atom_type_description
_atom_type_scat_dispersion_real
_atom_type_scat_dispersion_imag
_atom_type_scat_source
O O 0.0106 0.0060 'International Tables Vol C Tables 4.2.6.8 and 6.1.1.4'
P P 0.1023 0.0942 'International Tables Vol C Tables 4.2.6.8 and 6.1.1.4'
Rb Rb -0.9393 2.9676 'International Tables Vol C Tables 4.2.6.8 and 6.1.1.4'
U U -9.6767 9.6646 'International Tables Vol C Tables 4.2.6.8 and 6.1.1.4'
Cl Cl 0.1484 0.1585 'International Tables Vol C Tables 4.2.6.8 and 6.1.1.4'

loop_
_geom_angle_atom_site_label_1
_geom_angle_atom_site_label_2
_geom_angle_atom_site_label_3
_geom_angle
_geom_angle_site_symmetry_1
_geom_angle_site_symmetry_3
_geom_angle_publ_flag
O21 U1 O22 176.8(5) . . ?
O21 U1 O16 87.2(5) . 2_666 ?
O22 U1 O16 91.5(5) . 2_666 ?
O21 U1 O14 93.5(5) . 1_655 ?
O22 U1 O14 89.3(5) . 1_655 ?
O16 U1 O14 85.7(4) 2_666 1_655 ?
O21 U1 O10 91.0(5) . . ?
O22 U1 O10 91.0(5) . . ?
O16 U1 O10 165.3(4) 2_666 . ?
O14 U1 O10 79.9(3) 1_655 . ?
O21 U1 O9 91.1(4) . 2_666 ?
O22 U1 O9 85.7(4) . 2_666 ?
O16 U1 O9 72.0(4) 2_666 2_666 ?
O14 U1 O9 157.0(3) 1_655 2_666 ?
O10 U1 O9 122.6(3) . 2_666 ?
O21 U1 O10 87.2(5) . 2_666 ?
O22 U1 O10 91.3(5) . 2_666 ?
O16 U1 O10 129.9(4) 2_666 2_666 ?
O14 U1 O10 144.3(3) 1_655 2_666 ?
O10 U1 O10 64.5(4) . 2_666 ?
O9 U1 O10 58.4(3) 2_666 2_666 ?
O21 U1 P3 91.3(4) . 2_666 ?
O22 U1 P3 86.0(4) . 2_666 ?
O16 U1 P3 100.9(3) 2_666 2_666 ?
O14 U1 P3 172.0(3) 1_655 2_666 ?
O10 U1 P3 93.7(2) . 2_666 ?
O9 U1 P3 28.98(19) 2_666 2_666 ?
O10 U1 P3 29.6(2) 2_666 2_666 ?
O21 U1 Rb3A 53.6(4) . 2_666 ?
O22 U1 Rb3A 123.4(4) . 2_666 ?
O16 U1 Rb3A 53.1(5) 2_666 2_666 ?
O14 U1 Rb3A 123.7(4) 1_655 2_666 ?
O10 U1 Rb3A 135.0(5) . 2_666 ?
O9 U1 Rb3A 45.2(3) 2_666 2_666 ?
O10 U1 Rb3A 84.7(4) 2_666 2_666 ?
P3 U1 Rb3A 64.3(3) 2_666 2_666 ?
O21 U1 Rb6A 125.4(4) . 2_666 ?
O22 U1 Rb6A 51.6(4) . 2_666 ?
O16 U1 Rb6A 57.3(3) 2_666 2_666 ?
O14 U1 Rb6A 120.0(3) 1_655 2_666 ?
O10 U1 Rb6A 133.5(3) . 2_666 ?
O9 U1 Rb6A 42.2(2) 2_666 2_666 ?
O10 U1 Rb6A 87.2(3) 2_666 2_666 ?
P3 U1 Rb6A 61.46(7) 2_666 2_666 ?
Rb3A U1 Rb6A 71.85(18) 2_666 2_666 ?
O21 U1 Rb4B 139.7(4) . 1_655 ?
O22 U1 Rb4B 41.6(4) . 1_655 ?
O16 U1 Rb4B 65.5(4) 2_666 1_655 ?
O14 U1 Rb4B 57.2(4) 1_655 1_655 ?
O10 U1 Rb4B 108.0(4) . 1_655 ?
O9 U1 Rb4B 106.5(3) 2_666 1_655 ?
O10 U1 Rb4B 133.0(4) 2_666 1_655 ?
P3 U1 Rb4B 121.4(2) 2_666 1_655 ?
Rb3A U1 Rb4B 117.1(4) 2_666 1_655 ?
Rb6A U1 Rb4B 64.5(3) 2_666 1_655 ?
O21 U1 Rb3B 52.4(4) . 2_666 ?
O22 U1 Rb3B 124.4(4) . 2_666 ?
O16 U1 Rb3B 59.2(7) 2_666 2_666 ?
O14 U1 Rb3B 128.7(7) 1_655 2_666 ?
O10 U1 Rb3B 129.6(6) . 2_666 ?
O9 U1 Rb3B 42.6(5) 2_666 2_666 ?
O10 U1 Rb3B 78.6(8) 2_666 2_666 ?
P3 U1 Rb3B 59.2(7) 2_666 2_666 ?
Rb3A U1 Rb3B 6.3(4) 2_666 2_666 ?
Rb6A U1 Rb3B 73.2(2) 2_666 2_666 ?
Rb4B U1 Rb3B 122.4(6) 1_655 2_666 ?
O24 U2 O23 179.4(6) . . ?
O24 U2 O19 92.6(7) . 2_675 ?
O23 U2 O19 87.6(6) . 2_675 ?
O24 U2 O12 89.7(7) . . ?
O23 U2 O12 90.8(6) . . ?
O19 U2 O12 90.9(5) 2_675 . ?
O24 U2 O15 91.0(6) . 1_655 ?
O23 U2 O15 88.8(6) . 1_655 ?
O19 U2 O15 173.9(5) 2_675 1_655 ?
O12 U2 O15 94.0(5) . 1_655 ?
O24 U2 O18 90.7(6) . 1_655 ?
O23 U2 O18 88.8(5) . 1_655 ?
O19 U2 O18 89.0(5) 2_675 1_655 ?
O12 U2 O18 179.5(6) . 1_655 ?
O15 U2 O18 86.0(5) 1_655 1_655 ?
O24 U2 Rb5 129.2(5) . 1_565 ?
O23 U2 Rb5 50.7(4) . 1_565 ?
O19 U2 Rb5 49.1(4) 2_675 1_565 ?
O12 U2 Rb5 118.0(4) . 1_565 ?
O15 U2 Rb5 125.0(4) 1_655 1_565 ?
O18 U2 Rb5 61.6(3) 1_655 1_565 ?
O24 U2 Rb5 36.1(5) . 2_765 ?
O23 U2 Rb5 143.6(4) . 2_765 ?
O19 U2 Rb5 67.4(5) 2_675 2_765 ?
O12 U2 Rb5 114.6(5) . 2_765 ?
O15 U2 Rb5 113.5(4) 1_655 2_765 ?
O18 U2 Rb5 65.8(3) 1_655 2_765 ?
Rb5 U2 Rb5 93.32(4) 1_565 2_765 ?
O24 U2 Rb6C 65.7(6) . 1_655 ?
O23 U2 Rb6C 113.8(5) . 1_655 ?
O19 U2 Rb6C 139.4(5) 2_675 1_655 ?
O12 U2 Rb6C 121.1(5) . 1_655 ?
O15 U2 Rb6C 39.0(4) 1_655 1_655 ?
O18 U2 Rb6C 59.2(4) 1_655 1_655 ?
Rb5 U2 Rb6C 118.8(3) 1_565 1_655 ?
Rb5 U2 Rb6C 76.2(2) 2_765 1_655 ?
O24 U2 Rb6B 73.2(5) . 1_655 ?
O23 U2 Rb6B 106.3(5) . 1_655 ?
O19 U2 Rb6B 137.3(4) 2_675 1_655 ?
O12 U2 Rb6B 128.0(4) . 1_655 ?
O15 U2 Rb6B 39.8(4) 1_655 1_655 ?
O18 U2 Rb6B 52.3(4) 1_655 1_655 ?
Rb5 U2 Rb6B 110.4(2) 1_565 1_655 ?
Rb5 U2 Rb6B 79.1(2) 2_765 1_655 ?
Rb6C U2 Rb6B 9.0(3) 1_655 1_655 ?
O24 U2 Rb4B 140.3(5) . 2_666 ?
O23 U2 Rb4B 39.3(4) . 2_666 ?
O19 U2 Rb4B 123.1(5) 2_675 2_666 ?
O12 U2 Rb4B 105.0(5) . 2_666 ?
O15 U2 Rb4B 52.0(5) 1_655 2_666 ?
O18 U2 Rb4B 74.7(4) 1_655 2_666 ?
Rb5 U2 Rb4B 76.0(2) 1_565 2_666 ?
Rb5 U2 Rb4B 139.2(2) 2_765 2_666 ?
Rb6C U2 Rb4B 75.2(3) 1_655 2_666 ?
Rb6B U2 Rb4B 68.7(3) 1_655 2_666 ?
O24 U2 Rb4A 138.4(5) . 2_666 ?
O23 U2 Rb4A 41.2(4) . 2_666 ?
O19 U2 Rb4A 121.1(4) 2_675 2_666 ?
O12 U2 Rb4A 111.4(5) . 2_666 ?
O15 U2 Rb4A 53.6(4) 1_655 2_666 ?
O18 U2 Rb4A 68.3(4) 1_655 2_666 ?
Rb5 U2 Rb4A 72.76(12) 1_565 2_666 ?
Rb5 U2 Rb4A 133.07(15) 2_765 2_666 ?
Rb6C U2 Rb4A 72.7(3) 1_655 2_666 ?
Rb6B U2 Rb4A 65.5(3) 1_655 2_666 ?
Rb4B U2 Rb4A 6.49(18) 2_666 2_666 ?
O25 U3 O30 177.4(6) . 1_545 ?
O25 U3 O20 85.4(5) . 1_545 ?
O30 U3 O20 92.0(5) 1_545 1_545 ?
O25 U3 O17 87.2(5) . 2_665 ?
O30 U3 O17 92.1(5) 1_545 2_665 ?
O20 U3 O17 79.8(4) 1_545 2_665 ?
O25 U3 O5 92.4(6) . . ?
O30 U3 O5 89.9(5) 1_545 . ?
O20 U3 O5 160.8(4) 1_545 . ?
O17 U3 O5 81.0(4) 2_665 . ?
O25 U3 O1 90.5(6) . . ?
O30 U3 O1 89.3(6) 1_545 . ?
O20 U3 O1 77.4(5) 1_545 . ?
O17 U3 O1 157.2(5) 2_665 . ?
O5 U3 O1 121.8(5) . . ?
O25 U3 O4 80.9(5) . . ?
O30 U3 O4 101.0(5) 1_545 . ?
O20 U3 O4 129.2(4) 1_545 . ?
O17 U3 O4 147.0(4) 2_665 . ?
O5 U3 O4 69.0(4) . . ?
O1 U3 O4 54.2(5) . . ?
O25 U3 P1 84.6(4) . . ?
O30 U3 P1 96.3(4) 1_545 . ?
O20 U3 P1 101.8(3) 1_545 . ?
O17 U3 P1 171.4(3) 2_665 . ?
O5 U3 P1 97.0(3) . . ?
O1 U3 P1 25.6(4) . . ?
O4 U3 P1 28.6(3) . . ?
O25 U3 Rb6B 40.1(5) . 2_665 ?
O30 U3 Rb6B 138.2(5) 1_545 2_665 ?
O20 U3 Rb6B 65.1(4) 1_545 2_665 ?
O17 U3 Rb6B 51.4(4) 2_665 2_665 ?
O5 U3 Rb6B 101.5(4) . 2_665 ?
O1 U3 Rb6B 116.5(5) . 2_665 ?
O4 U3 Rb6B 120.7(4) . 2_665 ?
P1 U3 Rb6B 121.5(2) . 2_665 ?
O25 U3 Rb6C 35.1(5) . 2_665 ?
O30 U3 Rb6C 143.6(5) 1_545 2_665 ?
O20 U3 Rb6C 74.7(4) 1_545 2_665 ?
O17 U3 Rb6C 52.7(4) 2_665 2_665 ?
O5 U3 Rb6C 92.6(5) . 2_665 ?
O1 U3 Rb6C 119.3(5) . 2_665 ?
O4 U3 Rb6C 113.7(4) . 2_665 ?
P1 U3 Rb6C 119.3(2) . 2_665 ?
Rb6B U3 Rb6C 9.8(3) 2_665 2_665 ?
O25 U3 Rb6A 50.1(4) . 2_665 ?
O30 U3 Rb6A 127.8(4) 1_545 2_665 ?
O20 U3 Rb6A 52.6(3) 1_545 2_665 ?
O17 U3 Rb6A 49.7(3) 2_665 2_665 ?
O5 U3 Rb6A 112.4(4) . 2_665 ?
O1 U3 Rb6A 113.4(4) . 2_665 ?
O4 U3 Rb6A 130.7(3) . 2_665 ?
P1 U3 Rb6A 124.73(8) . 2_665 ?
Rb6B U3 Rb6A 13.3(3) 2_665 2_665 ?
Rb6C U3 Rb6A 23.1(3) 2_665 2_665 ?
O25 U3 Rb6A 142.0(4) . 1_545 ?
O30 U3 Rb6A 35.6(4) 1_545 1_545 ?
O20 U3 Rb6A 60.7(3) 1_545 1_545 ?
O17 U3 Rb6A 71.2(3) 2_665 1_545 ?
O5 U3 Rb6A 113.7(4) . 1_545 ?
O1 U3 Rb6A 97.7(4) . 1_545 ?
O4 U3 Rb6A 133.1(3) . 1_545 ?
P1 U3 Rb6A 117.00(8) . 1_545 ?
Rb6B U3 Rb6A 105.0(3) 2_665 1_545 ?
Rb6C U3 Rb6A 112.9(3) 2_665 1_545 ?
Rb6A U3 Rb6A 93.10(5) 2_665 1_545 ?
O27 U4 O26 178.9(5) . . ?
O27 U4 O7 91.7(6) . . ?
O26 U4 O7 89.3(5) . . ?
O27 U4 O11 93.5(5) . . ?
O26 U4 O11 87.0(5) . . ?
O7 U4 O11 89.6(6) . . ?
O27 U4 O13 88.2(5) . 1_655 ?
O26 U4 O13 90.9(5) . 1_655 ?
O7 U4 O13 173.9(6) . 1_655 ?
O11 U4 O13 84.3(4) . 1_655 ?
O27 U4 O3 95.5(6) . 1_655 ?
O26 U4 O3 83.9(5) . 1_655 ?
O7 U4 O3 95.2(6) . 1_655 ?
O11 U4 O3 169.7(5) . 1_655 ?
O13 U4 O3 90.9(5) 1_655 1_655 ?
O27 U4 Rb2 143.2(4) . 2_765 ?
O26 U4 Rb2 36.0(3) . 2_765 ?
O7 U4 Rb2 100.1(5) . 2_765 ?
O11 U4 Rb2 121.1(3) . 2_765 ?
O13 U4 Rb2 83.6(3) 1_655 2_765 ?
O3 U4 Rb2 49.1(3) 1_655 2_765 ?
O27 U4 Rb7A 145.4(5) . 2_665 ?
O26 U4 Rb7A 35.7(5) . 2_665 ?
O7 U4 Rb7A 54.4(5) . 2_665 ?
O11 U4 Rb7A 80.9(5) . 2_665 ?
O13 U4 Rb7A 124.7(5) 1_655 2_665 ?
O3 U4 Rb7A 94.4(6) 1_655 2_665 ?
Rb2 U4 Rb7A 60.7(3) 2_765 2_665 ?
O27 U4 Rb2 139.5(4) . . ?
O26 U4 Rb2 41.0(4) . . ?
O7 U4 Rb2 88.5(4) . . ?
O11 U4 Rb2 46.0(3) . . ?
O13 U4 Rb2 87.6(3) 1_655 . ?
O3 U4 Rb2 124.8(3) 1_655 . ?
Rb2 U4 Rb2 76.03(6) 2_765 . ?
Rb7A U4 Rb2 45.9(4) 2_665 . ?
O27 U4 Rb7A 134.6(5) . 1_655 ?
O26 U4 Rb7A 44.5(5) . 1_655 ?
O7 U4 Rb7A 133.7(5) . 1_655 ?
O11 U4 Rb7A 87.6(5) . 1_655 ?
O13 U4 Rb7A 46.6(4) 1_655 1_655 ?
O3 U4 Rb7A 82.5(5) 1_655 1_655 ?
Rb2 U4 Rb7A 45.4(4) 2_765 1_655 ?
Rb7A U4 Rb7A 79.7(5) 2_665 1_655 ?
Rb2 U4 Rb7A 57.8(3) . 1_655 ?
O27 U4 Rb3B 92.8(6) . . ?
O26 U4 Rb3B 88.3(5) . . ?
O7 U4 Rb3B 42.3(6) . . ?
O11 U4 Rb3B 47.3(4) . . ?
O13 U4 Rb3B 131.6(4) 1_655 . ?
O3 U4 Rb3B 136.9(6) 1_655 . ?
Rb2 U4 Rb3B 119.2(5) 2_765 . ?
Rb7A U4 Rb3B 58.5(6) 2_665 . ?
Rb2 U4 Rb3B 61.5(2) . . ?
Rb7A U4 Rb3B 119.4(4) 1_655 . ?
O27 U4 Rb5 108.4(4) . . ?
O26 U4 Rb5 72.0(4) . . ?
O7 U4 Rb5 47.6(5) . . ?
O11 U4 Rb5 130.7(3) . . ?
O13 U4 Rb5 138.0(3) 1_655 . ?
O3 U4 Rb5 50.4(4) 1_655 . ?
Rb2 U4 Rb5 59.84(5) 2_765 . ?
Rb7A U4 Rb5 55.9(4) 2_665 . ?
Rb2 U4 Rb5 101.33(5) . . ?
Rb7A U4 Rb5 104.8(4) 1_655 . ?
Rb3B U4 Rb5 87.0(4) . . ?
U5C U5A U5B 45.9(10) . . ?
U5C U5A O29 72.1(10) . . ?
U5B U5A O29 87.6(6) . . ?
U5C U5A O28A 110.0(11) . . ?
U5B U5A O28A 94.9(7) . . ?
O29 U5A O28A 177.5(6) . . ?
U5C U5A O28B 82.7(17) . . ?
U5B U5A O28B 61.0(12) . . ?
O29 U5A O28B 148.4(12) . . ?
O28A U5A O28B 34.1(12) . . ?
U5C U5A O6 62.6(12) . . ?
U5B U5A O6 102.8(6) . . ?
O29 U5A O6 96.1(5) . . ?
O28A U5A O6 83.7(6) . . ?
O28B U5A O6 88.5(14) . . ?
U5C U5A O8 29.3(13) . 2_656 ?
U5B U5A O8 21.8(7) . 2_656 ?
O29 U5A O8 91.1(5) . 2_656 ?
O28A U5A O8 91.3(6) . 2_656 ?
O28B U5A O8 58.6(12) . 2_656 ?
O6 U5A O8 81.1(5) . 2_656 ?
U5C U5A O4 126.5(13) . . ?
U5B U5A O4 172.0(7) . . ?
O29 U5A O4 87.0(5) . . ?
O28A U5A O4 90.5(6) . . ?
O28B U5A O4 123.9(12) . . ?
O6 U5A O4 71.9(4) . . ?
O8 U5A O4 152.6(5) 2_656 . ?
U5C U5A O2 108.2(13) . 2_556 ?
U5B U5A O2 64.8(7) . 2_556 ?
O29 U5A O2 90.9(5) . 2_556 ?
O28A U5A O2 89.8(6) . 2_556 ?
O28B U5A O2 79.1(14) . 2_556 ?
O6 U5A O2 165.6(5) . 2_556 ?
O8 U5A O2 86.3(6) 2_656 2_556 ?
O4 U5A O2 121.1(5) . 2_556 ?
U5C U5A O2 158.0(10) . . ?
U5B U5A O2 128.0(6) . . ?
O29 U5A O2 87.3(5) . . ?
O28A U5A O2 90.8(6) . . ?
O28B U5A O2 113.7(14) . . ?
O6 U5A O2 129.2(4) . . ?
O8 U5A O2 149.7(5) 2_656 . ?
O4 U5A O2 57.6(4) . . ?
O2 U5A O2 63.6(5) 2_556 . ?
U5C U5A P1 151.9(12) . . ?
U5B U5A P1 155.0(6) . . ?
O29 U5A P1 87.5(4) . . ?
O28A U5A P1 90.0(5) . . ?
O28B U5A P1 122.1(12) . . ?
O6 U5A P1 102.0(3) . . ?
O8 U5A P1 176.7(4) 2_656 . ?
O4 U5A P1 30.3(3) . . ?
O2 U5A P1 90.8(4) 2_556 . ?
O2 U5A P1 27.2(3) . . ?
U5C U5A Rb1 57.4(10) . . ?
U5B U5A Rb1 68.5(5) . . ?
O29 U5A Rb1 127.4(3) . . ?
O28A U5A Rb1 54.2(5) . . ?
O28B U5A Rb1 40.8(14) . . ?
O6 U5A Rb1 49.6(3) . . ?
O8 U5A Rb1 50.9(4) 2_656 . ?
O4 U5A Rb1 110.6(3) . . ?
O2 U5A Rb1 116.6(4) 2_556 . ?
O2 U5A Rb1 144.4(3) . . ?
P1 U5A Rb1 132.05(9) . . ?
U5A U5B O28B 102.2(14) . . ?
U5A U5B O8 151.3(9) . 2_656 ?
O28B U5B O8 73.3(15) . 2_656 ?
U5A U5B O29 73.8(6) . . ?
O28B U5B O29 174.9(15) . . ?
O8 U5B O29 108.6(6) 2_656 . ?
U5A U5B O28A 67.8(6) . . ?
O28B U5B O28A 34.6(13) . . ?
O8 U5B O28A 105.3(7) 2_656 . ?
O29 U5B O28A 141.6(6) . . ?
U5A U5B O2 101.8(7) . 2_556 ?
O28B U5B O2 88.7(16) . 2_556 ?
O8 U5B O2 106.4(7) 2_656 2_556 ?
O29 U5B O2 95.3(6) . 2_556 ?
O28A U5B O2 92.1(7) . 2_556 ?
U5A U5B O6 64.1(6) . . ?
O28B U5B O6 87.4(15) . . ?
O8 U5B O6 87.2(6) 2_656 . ?
O29 U5B O6 87.9(5) . . ?
O28A U5B O6 76.0(6) . . ?
O2 U5B O6 164.0(5) 2_556 . ?
U5A U5B P2 147.6(7) . 2_656 ?
O28B U5B P2 90.2(14) . 2_656 ?
O8 U5B P2 16.9(5) 2_656 2_656 ?
O29 U5B P2 91.7(4) . 2_656 ?
O28A U5B P2 121.4(5) . 2_656 ?
O2 U5B P2 108.4(4) 2_556 2_656 ?
O6 U5B P2 87.1(4) . 2_656 ?
U5A U5B Rb1 103.5(5) . . ?
O28B U5B Rb1 43.4(16) . . ?
O8 U5B Rb1 53.3(5) 2_656 . ?
O29 U5B Rb1 133.7(4) . . ?
O28A U5B Rb1 59.3(5) . . ?
O2 U5B Rb1 129.4(5) 2_556 . ?
O6 U5B Rb1 53.0(3) . . ?
P2 U5B Rb1 65.69(12) 2_656 . ?
U5A U5B Rb5 153.3(6) . 2_656 ?
O28B U5B Rb5 53.1(13) . 2_656 ?
O8 U5B Rb5 41.0(5) 2_656 2_656 ?
O29 U5B Rb5 131.5(4) . 2_656 ?
O28A U5B Rb5 86.5(4) . 2_656 ?
O2 U5B Rb5 71.0(5) 2_556 2_656 ?
O6 U5B Rb5 117.9(3) . 2_656 ?
P2 U5B Rb5 53.24(11) 2_656 2_656 ?
Rb1 U5B Rb5 66.72(9) . 2_656 ?
U5A U5B Rb4B 78.7(6) . . ?
O28B U5B Rb4B 35.8(15) . . ?
O8 U5B Rb4B 107.0(5) 2_656 . ?
O29 U5B Rb4B 143.7(4) . . ?
O28A U5B Rb4B 24.9(5) . . ?
O2 U5B Rb4B 67.6(4) 2_556 . ?
O6 U5B Rb4B 100.9(4) . . ?
P2 U5B Rb4B 123.6(3) 2_656 . ?
Rb1 U5B Rb4B 75.44(19) . . ?
Rb5 U5B Rb4B 74.9(3) 2_656 . ?
U5A U5B Rb4A 82.3(5) . . ?
O28B U5B Rb4A 38.3(15) . . ?
O8 U5B Rb4A 106.5(5) 2_656 . ?
O29 U5B Rb4A 142.2(4) . . ?
O28A U5B Rb4A 31.6(5) . . ?
O2 U5B Rb4A 61.2(4) 2_556 . ?
O6 U5B Rb4A 107.6(4) . . ?
P2 U5B Rb4A 122.62(19) 2_656 . ?
Rb1 U5B Rb4A 79.82(15) . . ?
Rb5 U5B Rb4A 71.74(15) 2_656 . ?
Rb4B U5B Rb4A 6.66(18) . . ?
U5A U5C O29 88.9(11) . . ?
U5A U5C O8 142.0(16) . 2_656 ?
O29 U5C O8 113.3(8) . 2_656 ?
U5A U5C O28B 80.7(17) . . ?
O29 U5C O28B 158.3(16) . . ?
O8 U5C O28B 67.3(13) 2_656 . ?
U5A U5C O28A 55.1(10) . . ?
O29 U5C O28A 144.0(9) . . ?
O8 U5C O28A 98.6(8) 2_656 . ?
O28B U5C O28A 31.9(12) . . ?
U5A U5C O6 103.6(14) . . ?
O29 U5C O6 106.8(8) . . ?
O8 U5C O6 98.9(8) 2_656 . ?
O28B U5C O6 94.2(14) . . ?
O28A U5C O6 83.1(7) . . ?
U5A U5C O2 60.2(11) . 2_556 ?
O29 U5C O2 85.0(7) . 2_556 ?
O8 U5C O2 90.2(8) 2_656 2_556 ?
O28B U5C O2 73.2(15) . 2_556 ?
O28A U5C O2 78.3(7) . 2_556 ?
O6 U5C O2 160.3(7) . 2_556 ?
U5A U5C O4 44.1(11) . . ?
O29 U5C O4 76.8(6) . . ?
O8 U5C O4 165.3(8) 2_656 . ?
O28B U5C O4 107.4(13) . . ?
O28A U5C O4 75.5(6) . . ?
O6 U5C O4 67.3(5) . . ?
O2 U5C O4 101.5(6) 2_556 . ?
U5A U5C P2 158.3(15) . 2_656 ?
O29 U5C P2 95.9(6) . 2_656 ?
O8 U5C P2 20.2(5) 2_656 2_656 ?
O28B U5C P2 87.4(13) . 2_656 ?
O28A U5C P2 118.1(6) . 2_656 ?
O6 U5C P2 95.3(5) . 2_656 ?
O2 U5C P2 99.1(5) 2_556 2_656 ?
O4 U5C P2 157.4(5) . 2_656 ?
U5A U5C P2 107.2(13) . . ?
O29 U5C P2 86.9(6) . . ?
O8 U5C P2 104.5(7) 2_656 . ?
O28B U5C P2 114.4(14) . . ?
O28A U5C P2 101.3(6) . . ?
O6 U5C P2 20.2(4) . . ?
O2 U5C P2 165.1(6) 2_556 . ?
O4 U5C P2 64.4(4) . . ?
P2 U5C P2 94.2(3) 2_656 . ?
U5A U5C Rb1 115.3(10) . . ?
O29 U5C Rb1 151.6(6) . . ?
O8 U5C Rb1 56.3(5) 2_656 . ?
O28B U5C Rb1 48.2(14) . . ?
O28A U5C Rb1 61.6(5) . . ?
O6 U5C Rb1 55.2(4) . . ?
O2 U5C Rb1 119.1(5) 2_556 . ?
O4 U5C Rb1 109.6(4) . . ?
P2 U5C Rb1 67.3(2) 2_656 . ?
P2 U5C Rb1 72.4(2) . . ?
U5A U5C Rb1 123.8(12) . 2_656 ?
O29 U5C Rb1 39.3(4) . 2_656 ?
O8 U5C Rb1 89.6(6) 2_656 2_656 ?
O28B U5C Rb1 155.5(14) . 2_656 ?
O28A U5C Rb1 162.7(7) . 2_656 ?
O6 U5C Rb1 80.6(5) . 2_656 ?
O2 U5C Rb1 117.0(4) 2_556 2_656 ?
O4 U5C Rb1 92.8(4) . 2_656 ?
P2 U5C Rb1 69.4(2) 2_656 2_656 ?
P2 U5C Rb1 61.8(2) . 2_656 ?
Rb1 U5C Rb1 112.3(3) . 2_656 ?
O28B Rb1 O22 157.5(8) . . ?
O28B Rb1 O21 69.5(8) . 2_666 ?
O22 Rb1 O21 89.6(3) . 2_666 ?
O28B Rb1 O29 117.2(8) . 2_656 ?
O22 Rb1 O29 84.6(3) . 2_656 ?
O21 Rb1 O29 143.6(3) 2_666 2_656 ?
O28B Rb1 O6 59.9(8) . . ?
O22 Rb1 O6 128.0(3) . . ?
O21 Rb1 O6 83.2(4) 2_666 . ?
O29 Rb1 O6 72.6(3) 2_656 . ?
O28B Rb1 O8 40.8(8) . 2_656 ?
O22 Rb1 O8 160.9(3) . 2_656 ?
O21 Rb1 O8 109.5(3) 2_666 2_656 ?
O29 Rb1 O8 80.1(3) 2_656 2_656 ?
O6 Rb1 O8 57.4(3) . 2_656 ?
O28B Rb1 O23 52.9(8) . 2_666 ?
O22 Rb1 O23 111.2(3) . 2_666 ?
O21 Rb1 O23 65.0(3) 2_666 2_666 ?
O29 Rb1 O23 149.5(3) 2_656 2_666 ?
O6 Rb1 O23 111.8(3) . 2_666 ?
O8 Rb1 O23 78.1(4) 2_656 2_666 ?
O28B Rb1 O30 126.4(8) . 2_666 ?
O22 Rb1 O30 68.6(3) . 2_666 ?
O21 Rb1 O30 149.3(3) 2_666 2_666 ?
O29 Rb1 O30 58.4(3) 2_656 2_666 ?
O6 Rb1 O30 127.1(4) . 2_666 ?
O8 Rb1 O30 93.5(3) 2_656 2_666 ?
O23 Rb1 O30 101.9(3) 2_666 2_666 ?
O28B Rb1 O28A 18.9(8) . . ?
O22 Rb1 O28A 144.6(3) . . ?
O21 Rb1 O28A 55.3(3) 2_666 . ?
O29 Rb1 O28A 119.7(3) 2_656 . ?
O6 Rb1 O28A 50.8(4) . . ?
O8 Rb1 O28A 54.5(4) 2_656 . ?
O23 Rb1 O28A 61.6(3) 2_666 . ?
O30 Rb1 O28A 145.0(3) 2_666 . ?
O28B Rb1 O27 131.3(8) . . ?
O22 Rb1 O27 57.8(3) . . ?
O21 Rb1 O27 97.6(3) 2_666 . ?
O29 Rb1 O27 49.6(3) 2_656 . ?
O6 Rb1 O27 72.2(3) . . ?
O8 Rb1 O27 117.6(4) 2_656 . ?
O23 Rb1 O27 160.6(3) 2_666 . ?
O30 Rb1 O27 89.0(3) 2_666 . ?
O28A Rb1 O27 116.6(3) . . ?
O28B Rb1 O5 78.7(8) . 2_656 ?
O22 Rb1 O5 119.5(3) . 2_656 ?
O21 Rb1 O5 146.4(3) 2_666 2_656 ?
O29 Rb1 O5 62.1(3) 2_656 2_656 ?
O6 Rb1 O5 90.2(3) . 2_656 ?
O8 Rb1 O5 42.5(3) 2_656 2_656 ?
O23 Rb1 O5 87.5(3) 2_666 2_656 ?
O30 Rb1 O5 51.0(3) 2_666 2_656 ?
O28A Rb1 O5 95.5(3) . 2_656 ?
O27 Rb1 O5 111.7(3) . 2_656 ?
O28B Rb1 U5C 30.8(8) . . ?
O22 Rb1 U5C 161.8(3) . . ?
O21 Rb1 U5C 86.4(3) 2_666 . ?
O29 Rb1 U5C 88.1(3) 2_656 . ?
O6 Rb1 U5C 33.9(3) . . ?
O8 Rb1 U5C 29.1(3) 2_656 . ?
O23 Rb1 U5C 83.1(3) 2_666 . ?
O30 Rb1 U5C 120.8(3) 2_666 . ?
O28A Rb1 U5C 33.2(3) . . ?
O27 Rb1 U5C 105.2(3) . . ?
O5 Rb1 U5C 70.7(2) 2_656 . ?
O26 Rb2 Cl1 106.5(4) 2_765 . ?
O26 Rb2 O24 85.1(3) 2_765 . ?
Cl1 Rb2 O24 168.1(5) . . ?
O26 Rb2 O25 130.4(3) 2_765 2_665 ?
Cl1 Rb2 O25 69.5(4) . 2_665 ?
O24 Rb2 O25 105.2(4) . 2_665 ?
O26 Rb2 O3 53.8(3) 2_765 2_665 ?
Cl1 Rb2 O3 96.2(5) . 2_665 ?
O24 Rb2 O3 92.9(4) . 2_665 ?
O25 Rb2 O3 77.0(3) 2_665 2_665 ?
O26 Rb2 O26 61.9(4) 2_765 . ?
Cl1 Rb2 O26 96.9(4) . . ?
O24 Rb2 O26 86.1(3) . . ?
O25 Rb2 O26 163.1(3) 2_665 . ?
O3 Rb2 O26 115.5(3) 2_665 . ?
O26 Rb2 O11 112.2(3) 2_765 . ?
Cl1 Rb2 O11 95.7(5) . . ?
O24 Rb2 O11 76.9(4) . . ?
O25 Rb2 O11 117.4(3) 2_665 . ?
O3 Rb2 O11 163.9(3) 2_665 . ?
O26 Rb2 O11 52.2(3) . . ?
O26 Rb2 Rb7A 65.9(5) 2_765 2_665 ?
Cl1 Rb2 Rb7A 49.2(5) . 2_665 ?
O24 Rb2 Rb7A 138.0(5) . 2_665 ?
O25 Rb2 Rb7A 116.6(5) 2_665 2_665 ?
O3 Rb2 Rb7A 93.3(5) 2_665 2_665 ?
O26 Rb2 Rb7A 54.0(5) . 2_665 ?
O11 Rb2 Rb7A 86.4(5) . 2_665 ?
O26 Rb2 Cl1 118.7(4) 2_765 2_665 ?
Cl1 Rb2 Cl1 12.4(7) . 2_665 ?
O24 Rb2 Cl1 156.2(4) . 2_665 ?
O25 Rb2 Cl1 60.6(4) 2_665 2_665 ?
O3 Rb2 Cl1 101.4(5) 2_665 2_665 ?
O26 Rb2 Cl1 104.3(4) . 2_665 ?
O11 Rb2 Cl1 92.5(4) . 2_665 ?
Rb7A Rb2 Cl1 60.6(5) 2_665 2_665 ?
O26 Rb2 O12 128.0(3) 2_765 . ?
Cl1 Rb2 O12 118.3(4) . . ?
O24 Rb2 O12 50.2(3) . . ?
O25 Rb2 O12 91.0(3) 2_665 . ?
O3 Rb2 O12 136.9(3) 2_665 . ?
O26 Rb2 O12 86.8(3) . . ?
O11 Rb2 O12 42.1(3) . . ?
Rb7A Rb2 O12 128.3(5) 2_665 . ?
Cl1 Rb2 O12 108.3(4) 2_665 . ?
O26 Rb2 P3 131.7(2) 2_765 . ?
Cl1 Rb2 P3 98.9(4) . . ?
O24 Rb2 P3 70.7(3) . . ?
O25 Rb2 P3 96.7(2) 2_665 . ?
O3 Rb2 P3 160.5(3) 2_665 . ?
O26 Rb2 P3 75.0(2) . . ?
O11 Rb2 P3 23.24(19) . . ?
Rb7A Rb2 P3 105.9(5) 2_665 . ?
Cl1 Rb2 P3 91.2(4) 2_665 . ?
O12 Rb2 P3 23.65(19) . . ?
O26 Rb2 P1 73.0(2) 2_765 2_665 ?
Cl1 Rb2 P1 95.7(4) . 2_665 ?
O24 Rb2 P1 90.3(3) . 2_665 ?
O25 Rb2 P1 58.9(2) 2_665 2_665 ?
O3 Rb2 P1 19.7(2) 2_665 2_665 ?
O26 Rb2 P1 134.8(2) . 2_665 ?
O11 Rb2 P1 165.4(2) . 2_665 ?
Rb7A Rb2 P1 107.9(5) 2_665 2_665 ?
Cl1 Rb2 P1 96.7(4) 2_665 2_665 ?
O12 Rb2 P1 123.7(2) . 2_665 ?
P3 Rb2 P1 144.67(11) . 2_665 ?
O4 Rb3A O9 160.8(8) . . ?
O4 Rb3A Cl1 105.2(5) . 2_665 ?
O9 Rb3A Cl1 90.3(5) . 2_665 ?
O4 Rb3A O16 129.2(6) . . ?
O9 Rb3A O16 52.8(3) . . ?
Cl1 Rb3A O16 107.6(6) 2_665 . ?
O4 Rb3A O21 107.0(4) . 2_666 ?
O9 Rb3A O21 58.0(3) . 2_666 ?
Cl1 Rb3A O21 147.8(5) 2_665 2_666 ?
O16 Rb3A O21 50.4(3) . 2_666 ?
O4 Rb3A O13 101.5(7) . . ?
O9 Rb3A O13 90.2(5) . . ?
Cl1 Rb3A O13 87.4(6) 2_665 . ?
O16 Rb3A O13 43.7(4) . . ?
O21 Rb3A O13 87.2(5) 2_666 . ?
O4 Rb3A O6 51.5(4) . . ?
O9 Rb3A O6 109.8(7) . . ?
Cl1 Rb3A O6 128.9(7) 2_665 . ?
O16 Rb3A O6 122.2(4) . . ?
O21 Rb3A O6 73.2(4) 2_666 . ?
O13 Rb3A O6 136.5(4) . . ?
O4 Rb3A Cl1 101.1(5) . . ?
O9 Rb3A Cl1 91.7(5) . . ?
Cl1 Rb3A Cl1 12.3(4) 2_665 . ?
O16 Rb3A Cl1 117.8(6) . . ?
O21 Rb3A Cl1 149.1(5) 2_666 . ?
O13 Rb3A Cl1 99.6(6) . . ?
O6 Rb3A Cl1 117.2(6) . . ?
O4 Rb3A O3 46.8(4) . . ?
O9 Rb3A O3 147.0(8) . . ?
Cl1 Rb3A O3 89.1(6) 2_665 . ?
O16 Rb3A O3 96.2(7) . . ?
O21 Rb3A O3 113.9(5) 2_666 . ?
O13 Rb3A O3 56.8(5) . . ?
O6 Rb3A O3 96.0(3) . . ?
Cl1 Rb3A O3 94.6(5) . . ?
O4 Rb3A O28A 56.4(4) . . ?
O9 Rb3A O28A 109.0(4) . . ?
Cl1 Rb3A O28A 160.7(6) 2_665 . ?
O16 Rb3A O28A 83.6(4) . . ?
O21 Rb3A O28A 51.1(3) 2_666 . ?
O13 Rb3A O28A 90.4(5) . . ?
O6 Rb3A O28A 47.1(4) . . ?
Cl1 Rb3A O28A 157.1(5) . . ?
O3 Rb3A O28A 73.7(4) . . ?
O4 Rb3A P1 23.7(3) . . ?
O9 Rb3A P1 163.5(6) . . ?
Cl1 Rb3A P1 100.7(5) 2_665 . ?
O16 Rb3A P1 111.5(6) . . ?
O21 Rb3A P1 109.2(3) 2_666 . ?
O13 Rb3A P1 78.2(5) . . ?
O6 Rb3A P1 72.7(3) . . ?
Cl1 Rb3A P1 101.7(4) . . ?
O3 Rb3A P1 23.5(2) . . ?
O28A Rb3A P1 60.1(3) . . ?
O4 Rb3A Rb6C 148.8(8) . . ?
O9 Rb3A Rb6C 50.1(4) . . ?
Cl1 Rb3A Rb6C 56.5(5) 2_665 . ?
O16 Rb3A Rb6C 52.2(4) . . ?
O21 Rb3A Rb6C 94.6(4) 2_666 . ?
O13 Rb3A Rb6C 56.4(5) . . ?
O6 Rb3A Rb6C 159.6(6) . . ?
Cl1 Rb3A Rb6C 65.8(5) . . ?
O3 Rb3A Rb6C 104.0(7) . . ?
O28A Rb3A Rb6C 135.6(6) . . ?
P1 Rb3A Rb6C 127.5(7) . . ?
O4 Rb3B O9 161.2(18) . . ?
O4 Rb3B Cl1 105.5(7) . 2_665 ?
O9 Rb3B Cl1 90.4(6) . 2_665 ?
O4 Rb3B O6 54.9(5) . . ?
O9 Rb3B O6 117.5(7) . . ?
Cl1 Rb3B O6 140.5(17) 2_665 . ?
O4 Rb3B O7 83.5(10) . . ?
O9 Rb3B O7 102.5(12) . . ?
Cl1 Rb3B O7 104.6(16) 2_665 . ?
O6 Rb3B O7 45.4(7) . . ?
O4 Rb3B Cl1 103.8(9) . . ?
O9 Rb3B Cl1 93.9(7) . . ?
Cl1 Rb3B Cl1 13.2(5) 2_665 . ?
O6 Rb3B Cl1 129.0(18) . . ?
O7 Rb3B Cl1 91.5(15) . . ?
O4 Rb3B O11 139.8(16) . . ?
O9 Rb3B O11 45.9(5) . . ?
Cl1 Rb3B O11 93.8(10) 2_665 . ?
O6 Rb3B O11 88.0(10) . . ?
O7 Rb3B O11 57.3(9) . . ?
Cl1 Rb3B O11 87.2(11) . . ?
O4 Rb3B O21 104.8(10) . 2_666 ?
O9 Rb3B O21 56.9(6) . 2_666 ?
Cl1 Rb3B O21 143.1(11) 2_665 2_666 ?
O6 Rb3B O21 75.4(5) . 2_666 ?
O7 Rb3B O21 99.3(7) . 2_666 ?
Cl1 Rb3B O21 150.3(7) . 2_666 ?
O11 Rb3B O21 75.9(4) . 2_666 ?
O4 Rb3B P2 60.4(7) . . ?
O9 Rb3B P2 121.3(11) . . ?
Cl1 Rb3B P2 116.9(16) 2_665 . ?
O6 Rb3B P2 25.2(4) . . ?
O7 Rb3B P2 24.6(4) . . ?
Cl1 Rb3B P2 104.5(15) . . ?
O11 Rb3B P2 79.4(11) . . ?
O21 Rb3B P2 96.3(5) 2_666 . ?
O4 Rb3B O28A 55.2(6) . . ?
O9 Rb3B O28A 106.4(11) . . ?
Cl1 Rb3B O28A 152.9(13) 2_665 . ?
O6 Rb3B O28A 47.9(4) . . ?
O7 Rb3B O28A 92.5(6) . . ?
Cl1 Rb3B O28A 157.9(7) . . ?
O11 Rb3B O28A 113.1(6) . . ?
O21 Rb3B O28A 49.7(6) 2_666 . ?
P2 Rb3B O28A 72.6(4) . . ?
O4 Rb3B O16 117.0(18) . . ?
O9 Rb3B O16 48.7(7) . . ?
Cl1 Rb3B O16 99.7(10) 2_665 . ?
O6 Rb3B O16 119.6(11) . . ?
O7 Rb3B O16 142.4(6) . . ?
Cl1 Rb3B O16 111.4(8) . . ?
O11 Rb3B O16 93.2(5) . . ?
O21 Rb3B O16 46.9(7) 2_666 . ?
P2 Rb3B O16 142.9(7) . . ?
O28A Rb3B O16 77.4(11) . . ?
O4 Rb3B P3 155.3(9) . . ?
O9 Rb3B P3 22.7(3) . . ?
Cl1 Rb3B P3 96.2(7) 2_665 . ?
O6 Rb3B P3 100.7(8) . . ?
O7 Rb3B P3 79.7(9) . . ?
Cl1 Rb3B P3 94.6(8) . . ?
O11 Rb3B P3 23.8(2) . . ?
O21 Rb3B P3 60.8(4) 2_666 . ?
P2 Rb3B P3 99.4(10) . . ?
O28A Rb3B P3 107.5(6) . . ?
O16 Rb3B P3 69.4(5) . . ?
O28A Rb4A O22 154.0(6) . 1_455 ?
O28A Rb4A O28B 21.4(8) . . ?
O22 Rb4A O28B 174.5(9) 1_455 . ?
O28A Rb4A O29 95.1(4) . 2_556 ?
O22 Rb4A O29 82.7(3) 1_455 2_556 ?
O28B Rb4A O29 99.6(9) . 2_556 ?
O28A Rb4A O30 131.4(5) . 2_566 ?
O22 Rb4A O30 68.9(4) 1_455 2_566 ?
O28B Rb4A O30 116.6(9) . 2_566 ?
O29 Rb4A O30 58.4(4) 2_556 2_566 ?
O28A Rb4A O27 96.9(5) . 1_455 ?
O22 Rb4A O27 61.3(4) 1_455 1_455 ?
O28B Rb4A O27 116.3(8) . 1_455 ?
O29 Rb4A O27 52.4(3) 2_556 1_455 ?
O30 Rb4A O27 95.9(4) 2_566 1_455 ?
O28A Rb4A O23 67.5(4) . 2_666 ?
O22 Rb4A O23 129.6(4) 1_455 2_666 ?
O28B Rb4A O23 51.1(8) . 2_666 ?
O29 Rb4A O23 137.6(4) 2_556 2_666 ?
O30 Rb4A O23 103.6(4) 2_566 2_666 ?
O27 Rb4A O23 160.2(5) 1_455 2_666 ?
O28A Rb4A O15 111.3(5) . 2_566 ?
O22 Rb4A O15 79.6(3) 1_455 2_566 ?
O28B Rb4A O15 100.3(8) . 2_566 ?
O29 Rb4A O15 150.0(5) 2_556 2_566 ?
O30 Rb4A O15 92.4(4) 2_566 2_566 ?
O27 Rb4A O15 133.2(4) 1_455 2_566 ?
O23 Rb4A O15 50.4(3) 2_666 2_566 ?
O28A Rb4A P4 112.9(4) . 2_566 ?
O22 Rb4A P4 68.6(3) 1_455 2_566 ?
O28B Rb4A P4 109.4(8) . 2_566 ?
O29 Rb4A P4 150.8(3) 2_556 2_566 ?
O30 Rb4A P4 104.4(3) 2_566 2_566 ?
O27 Rb4A P4 113.2(3) 1_455 2_566 ?
O23 Rb4A P4 65.5(3) 2_666 2_566 ?
O15 Rb4A P4 21.4(2) 2_566 2_566 ?
O28A Rb4A Rb6A 151.9(4) . 2_566 ?
O22 Rb4A Rb6A 52.2(3) 1_455 2_566 ?
O28B Rb4A Rb6A 131.5(8) . 2_566 ?
O29 Rb4A Rb6A 101.3(3) 2_556 2_566 ?
O30 Rb4A Rb6A 47.1(3) 2_566 2_566 ?
O27 Rb4A Rb6A 111.2(3) 1_455 2_566 ?
O23 Rb4A Rb6A 85.2(3) 2_666 2_566 ?
O15 Rb4A Rb6A 48.8(3) 2_566 2_566 ?
P4 Rb4A Rb6A 57.24(12) 2_566 2_566 ?
O28A Rb4A U5A 18.9(3) . . ?
O22 Rb4A U5A 153.0(3) 1_455 . ?
O28B Rb4A U5A 25.8(8) . . ?
O29 Rb4A U5A 77.7(3) 2_556 . ?
O30 Rb4A U5A 114.5(3) 2_566 . ?
O27 Rb4A U5A 91.9(3) 1_455 . ?
O23 Rb4A U5A 76.9(3) 2_666 . ?
O15 Rb4A U5A 125.7(3) 2_566 . ?
P4 Rb4A U5A 131.0(2) 2_566 . ?
Rb6A Rb4A U5A 150.3(3) 2_566 . ?
O28A Rb4A U5B 21.6(3) . . ?
O22 Rb4A U5B 159.2(3) 1_455 . ?
O28B Rb4A U5B 20.9(8) . . ?
O29 Rb4A U5B 79.6(3) 2_556 . ?
O30 Rb4A U5B 109.9(3) 2_566 . ?
O27 Rb4A U5B 98.9(3) 1_455 . ?
O23 Rb4A U5B 71.2(3) 2_666 . ?
O15 Rb4A U5B 121.0(3) 2_566 . ?
P4 Rb4A U5B 129.6(2) 2_566 . ?
Rb6A Rb4A U5B 142.6(3) 2_566 . ?
U5A Rb4A U5B 7.88(6) . . ?
O28A Rb4B O28B 21.8(8) . . ?
O28A Rb4B O22 161.3(8) . 1_455 ?
O28B Rb4B O22 166.9(11) . 1_455 ?
O28A Rb4B O23 70.6(5) . 2_666 ?
O28B Rb4B O23 52.5(8) . 2_666 ?
O22 Rb4B O23 127.9(7) 1_455 2_666 ?
O28A Rb4B O27 101.2(7) . 1_455 ?
O28B Rb4B O27 119.0(10) . 1_455 ?
O22 Rb4B O27 60.2(4) 1_455 1_455 ?
O23 Rb4B O27 171.5(7) 2_666 1_455 ?
O28A Rb4B O21 58.1(5) . 2_666 ?
O28B Rb4B O21 63.5(9) . 2_666 ?
O22 Rb4B O21 129.3(6) 1_455 2_666 ?
O23 Rb4B O21 61.4(4) 2_666 2_666 ?
O27 Rb4B O21 116.7(6) 1_455 2_666 ?
O28A Rb4B O29 91.0(6) . 2_556 ?
O28B Rb4B O29 94.1(10) . 2_556 ?
O22 Rb4B O29 75.7(4) 1_455 2_556 ?
O23 Rb4B O29 126.8(6) 2_666 2_556 ?
O27 Rb4B O29 49.4(3) 1_455 2_556 ?
O21 Rb4B O29 145.3(6) 2_666 2_556 ?
O28A Rb4B O15 119.0(6) . 2_566 ?
O28B Rb4B O15 103.8(9) . 2_566 ?
O22 Rb4B O15 79.3(5) 1_455 2_566 ?
O23 Rb4B O15 51.6(4) 2_666 2_566 ?
O27 Rb4B O15 136.9(6) 1_455 2_566 ?
O21 Rb4B O15 76.8(4) 2_666 2_566 ?
O29 Rb4B O15 136.7(6) 2_556 2_566 ?
O28A Rb4B O14 122.4(7) . . ?
O28B Rb4B O14 141.1(10) . . ?
O22 Rb4B O14 51.1(4) 1_455 . ?
O23 Rb4B O14 128.1(5) 2_666 . ?
O27 Rb4B O14 57.9(4) 1_455 . ?
O21 Rb4B O14 83.1(4) 2_666 . ?
O29 Rb4B O14 104.2(5) 2_556 . ?
O15 Rb4B O14 86.0(4) 2_566 . ?
O28A Rb4B O30 119.8(7) . 2_566 ?
O28B Rb4B O30 105.8(10) . 2_566 ?
O22 Rb4B O30 61.5(4) 1_455 2_566 ?
O23 Rb4B O30 94.9(6) 2_666 2_566 ?
O27 Rb4B O30 87.2(4) 1_455 2_566 ?
O21 Rb4B O30 156.1(6) 2_666 2_566 ?
O29 Rb4B O30 51.1(3) 2_556 2_566 ?
O15 Rb4B O30 86.0(5) 2_566 2_566 ?
O14 Rb4B O30 112.4(4) . 2_566 ?
O28A Rb4B P4 124.7(5) . 2_566 ?
O28B Rb4B P4 116.8(9) . 2_566 ?
O22 Rb4B P4 70.7(4) 1_455 2_566 ?
O23 Rb4B P4 68.8(4) 2_666 2_566 ?
O27 Rb4B P4 119.0(5) 1_455 2_566 ?
O21 Rb4B P4 70.0(3) 2_666 2_566 ?
O29 Rb4B P4 143.8(5) 2_556 2_566 ?
O15 Rb4B P4 23.0(2) 2_566 2_566 ?
O14 Rb4B P4 63.8(3) . 2_566 ?
O30 Rb4B P4 99.8(5) 2_566 2_566 ?
O28A Rb4B P4 100.6(6) . . ?
O28B Rb4B P4 119.8(10) . . ?
O22 Rb4B P4 71.8(4) 1_455 . ?
O23 Rb4B P4 124.2(4) 2_666 . ?
O27 Rb4B P4 58.5(4) 1_455 . ?
O21 Rb4B P4 67.6(4) 2_666 . ?
O29 Rb4B P4 107.9(5) 2_556 . ?
O15 Rb4B P4 96.9(4) 2_566 . ?
O14 Rb4B P4 21.8(2) . . ?
O30 Rb4B P4 131.9(4) 2_566 . ?
P4 Rb4B P4 74.0(3) 2_566 . ?
O1 Rb5 O24 96.3(5) 1_655 2_765 ?
O1 Rb5 O19 125.9(4) 1_655 2_665 ?
O24 Rb5 O19 88.8(4) 2_765 2_665 ?
O1 Rb5 O8 90.9(4) 1_655 . ?
O24 Rb5 O8 143.3(4) 2_765 . ?
O19 Rb5 O8 115.6(4) 2_665 . ?
O1 Rb5 O5 135.8(4) 1_655 . ?
O24 Rb5 O5 110.0(4) 2_765 . ?
O19 Rb5 O5 90.5(4) 2_665 . ?
O8 Rb5 O5 47.2(4) . . ?
O1 Rb5 O23 87.1(5) 1_655 1_545 ?
O24 Rb5 O23 134.8(3) 2_765 1_545 ?
O19 Rb5 O23 55.0(3) 2_665 1_545 ?
O8 Rb5 O23 81.3(3) . 1_545 ?
O5 Rb5 O23 97.6(4) . 1_545 ?
O1 Rb5 O17 168.9(3) 1_655 2_665 ?
O24 Rb5 O17 76.8(4) 2_765 2_665 ?
O19 Rb5 O17 46.3(3) 2_665 2_665 ?
O8 Rb5 O17 99.8(4) . 2_665 ?
O5 Rb5 O17 55.2(3) . 2_665 ?
O23 Rb5 O17 91.7(3) 1_545 2_665 ?
O1 Rb5 O28B 72.0(9) 1_655 2_656 ?
O24 Rb5 O28B 168.1(8) 2_765 2_656 ?
O19 Rb5 O28B 100.0(7) 2_665 2_656 ?
O8 Rb5 O28B 38.0(7) . 2_656 ?
O5 Rb5 O28B 78.3(8) . 2_656 ?
O23 Rb5 O28B 49.1(7) 1_545 2_656 ?
O17 Rb5 O28B 115.1(8) 2_665 2_656 ?
O1 Rb5 P2 109.4(3) 1_655 . ?
O24 Rb5 P2 118.8(3) 2_765 . ?
O19 Rb5 P2 114.7(3) 2_665 . ?
O8 Rb5 P2 27.3(3) . . ?
O5 Rb5 P2 26.6(2) . . ?
O23 Rb5 P2 102.0(2) 1_545 . ?
O17 Rb5 P2 81.6(2) 2_665 . ?
O28B Rb5 P2 64.9(7) 2_656 . ?
O1 Rb5 Cl2A 122.2(4) 1_655 2_665 ?
O24 Rb5 Cl2A 49.5(4) 2_765 2_665 ?
O19 Rb5 Cl2A 101.5(3) 2_665 2_665 ?
O8 Rb5 Cl2A 96.9(3) . 2_665 ?
O5 Rb5 Cl2A 62.4(4) . 2_665 ?
O23 Rb5 Cl2A 150.7(3) 1_545 2_665 ?
O17 Rb5 Cl2A 59.5(3) 2_665 2_665 ?
O28B Rb5 Cl2A 134.9(7) 2_656 2_665 ?
P2 Rb5 Cl2A 70.1(2) . 2_665 ?
O1 Rb5 O7 99.4(4) 1_655 . ?
O24 Rb5 O7 98.4(4) 2_765 . ?
O19 Rb5 O7 133.1(4) 2_665 . ?
O8 Rb5 O7 44.9(4) . . ?
O5 Rb5 O7 43.5(3) . . ?
O23 Rb5 O7 125.6(3) 1_545 . ?
O17 Rb5 O7 90.3(3) 2_665 . ?
O28B Rb5 O7 81.6(7) 2_656 . ?
P2 Rb5 O7 25.2(2) . . ?
Cl2A Rb5 O7 55.0(3) 2_665 . ?
O1 Rb5 O18 68.5(4) 1_655 1_645 ?
O24 Rb5 O18 87.8(3) 2_765 1_645 ?
O19 Rb5 O18 58.0(3) 2_665 1_645 ?
O8 Rb5 O18 127.9(3) . 1_645 ?
O5 Rb5 O18 144.1(3) . 1_645 ?
O23 Rb5 O18 51.6(3) 1_545 1_645 ?
O17 Rb5 O18 102.3(3) 2_665 1_645 ?
O28B Rb5 O18 89.9(7) 2_656 1_645 ?
P2 Rb5 O18 153.1(2) . 1_645 ?
Cl2A Rb5 O18 134.9(3) 2_665 1_645 ?
O7 Rb5 O18 167.0(3) . 1_645 ?
Rb6B Rb6A Rb6C 4.6(11) . . ?
Rb6B Rb6A O9 79.1(9) . . ?
Rb6C Rb6A O9 80.3(6) . . ?
Rb6B Rb6A O30 158.7(9) . . ?
Rb6C Rb6A O30 154.7(6) . . ?
O9 Rb6A O30 115.9(3) . . ?
Rb6B Rb6A O17 78.3(9) . . ?
Rb6C Rb6A O17 78.4(6) . . ?
O9 Rb6A O17 151.9(3) . . ?
O30 Rb6A O17 90.6(3) . . ?
Rb6B Rb6A O25 55.1(9) . 2_665 ?
Rb6C Rb6A O25 58.9(6) . 2_665 ?
O9 Rb6A O25 99.1(3) . 2_665 ?
O30 Rb6A O25 130.8(3) . 2_665 ?
O17 Rb6A O25 53.9(3) . 2_665 ?
Rb6B Rb6A O20 106.7(9) . 2_675 ?
Rb6C Rb6A O20 110.1(6) . 2_675 ?
O9 Rb6A O20 116.6(3) . 2_675 ?
O30 Rb6A O20 81.0(3) . 2_675 ?
O17 Rb6A O20 55.8(3) . 2_675 ?
O25 Rb6A O20 51.8(3) 2_665 2_675 ?
Rb6B Rb6A O15 63.1(9) . . ?
Rb6C Rb6A O15 58.6(7) . . ?
O9 Rb6A O15 92.8(3) . . ?
O30 Rb6A O15 99.5(4) . . ?
O17 Rb6A O15 91.6(3) . . ?
O25 Rb6A O15 112.7(4) 2_665 . ?
O20 Rb6A O15 147.3(3) 2_675 . ?
Rb6B Rb6A O22 118.9(9) . 2_666 ?
Rb6C Rb6A O22 116.9(6) . 2_666 ?
O9 Rb6A O22 55.9(3) . 2_666 ?
O30 Rb6A O22 65.4(3) . 2_666 ?
O17 Rb6A O22 151.8(3) . 2_666 ?
O25 Rb6A O22 153.9(3) 2_665 2_666 ?
O20 Rb6A O22 128.6(3) 2_675 2_666 ?
O15 Rb6A O22 78.9(3) . 2_666 ?
Rb6B Rb6A O18 87.6(9) . . ?
Rb6C Rb6A O18 84.4(6) . . ?
O9 Rb6A O18 149.2(3) . . ?
O30 Rb6A O18 71.9(3) . . ?
O17 Rb6A O18 45.2(3) . . ?
O25 Rb6A O18 95.6(3) 2_665 . ?
O20 Rb6A O18 93.8(3) 2_675 . ?
O15 Rb6A O18 56.4(3) . . ?
O22 Rb6A O18 109.9(3) 2_666 . ?
Rb6B Rb6A O16 69.2(9) . . ?
Rb6C Rb6A O16 66.6(6) . . ?
O9 Rb6A O16 50.8(3) . . ?
O30 Rb6A O16 107.4(3) . . ?
O17 Rb6A O16 132.5(3) . . ?
O25 Rb6A O16 121.6(3) 2_665 . ?
O20 Rb6A O16 166.8(3) 2_675 . ?
O15 Rb6A O16 43.1(3) . . ?
O22 Rb6A O16 50.9(3) 2_666 . ?
O18 Rb6A O16 98.5(3) . . ?
Rb6B Rb6A P5 93.5(9) . . ?
Rb6C Rb6A P5 92.0(6) . . ?
O9 Rb6A P5 171.8(2) . . ?
O30 Rb6A P5 70.3(2) . . ?
O17 Rb6A P5 25.3(2) . . ?
O25 Rb6A P5 79.2(2) 2_665 . ?
O20 Rb6A P5 68.8(2) 2_675 . ?
O15 Rb6A P5 80.5(2) . . ?
O22 Rb6A P5 126.6(2) 2_666 . ?
O18 Rb6A P5 25.0(2) . . ?
O16 Rb6A P5 123.29(19) . . ?
Rb6C Rb6B Rb6A 169(3) . . ?
Rb6C Rb6B O25 80(2) . 2_665 ?
Rb6A Rb6B O25 108.9(11) . 2_665 ?
Rb6C Rb6B O9 101(2) . . ?
Rb6A Rb6B O9 82.1(9) . . ?
O25 Rb6B O9 110.8(6) 2_665 . ?
Rb6C Rb6B O15 68.8(19) . . ?
Rb6A Rb6B O15 100.5(10) . . ?
O25 Rb6B O15 139.5(7) 2_665 . ?
O9 Rb6B O15 100.1(5) . . ?
Rb6C Rb6B O17 96(2) . . ?
Rb6A Rb6B O17 84.3(9) . . ?
O25 Rb6B O17 58.5(4) 2_665 . ?
O9 Rb6B O17 158.4(7) . . ?
O15 Rb6B O17 98.7(5) . . ?
Rb6C Rb6B Cl2A 28.5(19) . . ?
Rb6A Rb6B Cl2A 150.5(11) . . ?
O25 Rb6B Cl2A 63.6(5) 2_665 . ?
O9 Rb6B Cl2A 127.4(7) . . ?
O15 Rb6B Cl2A 77.1(5) . . ?
O17 Rb6B Cl2A 67.4(5) . . ?
Rb6C Rb6B Rb7A 15.1(19) . . ?
Rb6A Rb6B Rb7A 164.5(12) . . ?
O25 Rb6B Rb7A 68.4(7) 2_665 . ?
O9 Rb6B Rb7A 113.3(8) . . ?
O15 Rb6B Rb7A 75.8(7) . . ?
O17 Rb6B Rb7A 81.5(7) . . ?
Cl2A Rb6B Rb7A 14.3(5) . . ?
Rb6C Rb6B O16 78(2) . . ?
Rb6A Rb6B O16 95.3(10) . . ?
O25 Rb6B O16 149.6(7) 2_665 . ?
O9 Rb6B O16 53.6(3) . . ?
O15 Rb6B O16 46.7(4) . . ?
O17 Rb6B O16 144.9(5) . . ?
Cl2A Rb6B O16 103.2(6) . . ?
Rb7A Rb6B O16 92.8(7) . . ?
Rb6C Rb6B O18 96(2) . . ?
Rb6A Rb6B O18 76.7(9) . . ?
O25 Rb6B O18 102.2(5) 2_665 . ?
O9 Rb6B O18 145.1(6) . . ?
O15 Rb6B O18 57.9(4) . . ?
O17 Rb6B O18 44.6(3) . . ?
Cl2A Rb6B O18 77.4(5) . . ?
Rb7A Rb6B O18 88.9(7) . . ?
O16 Rb6B O18 101.0(5) . . ?
Rb6C Rb6B O20 129(2) . 2_675 ?
Rb6A Rb6B O20 58.9(8) . 2_675 ?
O25 Rb6B O20 50.2(4) 2_665 2_675 ?
O9 Rb6B O20 106.5(5) . 2_675 ?
O15 Rb6B O20 142.7(6) . 2_675 ?
O17 Rb6B O20 52.0(4) . 2_675 ?
Cl2A Rb6B O20 105.4(5) . 2_675 ?
Rb7A Rb6B O20 115.2(7) . 2_675 ?
O16 Rb6B O20 151.4(6) . 2_675 ?
O18 Rb6B O20 85.9(4) . 2_675 ?
Rb6C Rb6B P4 63.4(19) . . ?
Rb6A Rb6B P4 107.5(10) . . ?
O25 Rb6B P4 143.5(7) 2_665 . ?
O9 Rb6B P4 77.9(4) . . ?
O15 Rb6B P4 24.6(3) . . ?
O17 Rb6B P4 122.4(5) . . ?
Cl2A Rb6B P4 82.7(5) . . ?
Rb7A Rb6B P4 75.6(6) . . ?
O16 Rb6B P4 25.2(2) . . ?
O18 Rb6B P4 82.5(3) . . ?
O20 Rb6B P4 164.0(6) 2_675 . ?
Rb6B Rb6C Rb6A 6.2(16) . . ?
Rb6B Rb6C Cl2A 144(2) . . ?
Rb6A Rb6C Cl2A 143.9(10) . . ?
Rb6B Rb6C Rb7A 161(2) . . ?
Rb6A Rb6C Rb7A 161.9(12) . . ?
Cl2A Rb6C Rb7A 18.1(6) . . ?
Rb6B Rb6C O25 86(2) . 2_665 ?
Rb6A Rb6C O25 90.8(8) . 2_665 ?
Cl2A Rb6C O25 72.2(6) . 2_665 ?
Rb7A Rb6C O25 79.3(8) . 2_665 ?
Rb6B Rb6C O15 98(2) . . ?
Rb6A Rb6C O15 91.7(8) . . ?
Cl2A Rb6C O15 90.8(7) . . ?
Rb7A Rb6C O15 90.6(9) . . ?
O25 Rb6C O15 153.7(8) 2_665 . ?
Rb6B Rb6C O9 66.4(19) . . ?
Rb6A Rb6C O9 68.1(6) . . ?
Cl2A Rb6C O9 146.6(8) . . ?
Rb7A Rb6C O9 129.2(10) . . ?
O25 Rb6C O9 105.9(6) 2_665 . ?
O15 Rb6C O9 99.4(6) . . ?
Rb6B Rb6C O17 72(2) . . ?
Rb6A Rb6C O17 71.9(6) . . ?
Cl2A Rb6C O17 72.1(6) . . ?
Rb7A Rb6C O17 90.0(9) . . ?
O25 Rb6C O17 57.0(4) 2_665 . ?
O15 Rb6C O17 99.2(6) . . ?
O9 Rb6C O17 136.1(7) . . ?
Rb6B Rb6C O16 90(2) . . ?
Rb6A Rb6C O16 86.0(7) . . ?
Cl2A Rb6C O16 121.2(8) . . ?
Rb7A Rb6C O16 108.7(9) . . ?
O25 Rb6C O16 157.9(7) 2_665 . ?
O15 Rb6C O16 48.4(4) . . ?
O9 Rb6C O16 52.8(4) . . ?
O17 Rb6C O16 140.8(7) . . ?
Rb6B Rb6C P4 106(2) . . ?
Rb6A Rb6C P4 100.8(7) . . ?
Cl2A Rb6C P4 97.5(7) . . ?
Rb7A Rb6C P4 89.2(8) . . ?
O25 Rb6C P4 168.3(8) 2_665 . ?
O15 Rb6C P4 26.9(3) . . ?
O9 Rb6C P4 79.4(4) . . ?
O17 Rb6C P4 126.1(5) . . ?
O16 Rb6C P4 26.9(2) . . ?
Rb6B Rb6C Cl1 131(2) . 2_665 ?
Rb6A Rb6C Cl1 136.7(9) . 2_665 ?
Cl2A Rb6C Cl1 64.4(6) . 2_665 ?
Rb7A Rb6C Cl1 51.6(8) . 2_665 ?
O25 Rb6C Cl1 64.7(5) 2_665 2_665 ?
O15 Rb6C Cl1 126.3(8) . 2_665 ?
O9 Rb6C Cl1 84.3(5) . 2_665 ?
O17 Rb6C Cl1 114.8(6) . 2_665 ?
O16 Rb6C Cl1 103.5(6) . 2_665 ?
P4 Rb6C Cl1 106.2(6) . 2_665 ?
Rb6B Rb6C O13 131(2) . . ?
Rb6A Rb6C O13 126.2(8) . . ?
Cl2A Rb6C O13 77.8(6) . . ?
Rb7A Rb6C O13 65.8(8) . . ?
O25 Rb6C O13 142.7(8) 2_665 . ?
O15 Rb6C O13 44.4(4) . . ?
O9 Rb6C O13 87.4(5) . . ?
O17 Rb6C O13 132.1(6) . . ?
O16 Rb6C O13 43.6(4) . . ?
P4 Rb6C O13 25.8(2) . . ?
Cl1 Rb6C O13 82.7(5) 2_665 . ?
Cl1 Cl1 Rb7A 157(4) 2_665 2_665 ?
Cl1 Cl1 Rb2 109(4) 2_665 . ?
Rb7A Cl1 Rb2 70.9(7) 2_665 . ?
Cl1 Cl1 Rb3B 99(3) 2_665 2_665 ?
Rb7A Cl1 Rb3B 103.6(14) 2_665 2_665 ?
Rb2 Cl1 Rb3B 95.4(7) . 2_665 ?
Cl1 Cl1 Rb3A 108(3) 2_665 2_665 ?
Rb7A Cl1 Rb3A 95.2(9) 2_665 2_665 ?
Rb2 Cl1 Rb3A 90.9(5) . 2_665 ?
Rb3B Cl1 Rb3A 8.6(6) 2_665 2_665 ?
Cl1 Cl1 Rb3B 67(3) 2_665 . ?
Rb7A Cl1 Rb3B 89.6(12) 2_665 . ?
Rb2 Cl1 Rb3B 89.3(8) . . ?
Rb3B Cl1 Rb3B 166.8(5) 2_665 . ?
Rb3A Cl1 Rb3B 175.0(8) 2_665 . ?
Cl1 Cl1 Rb6C 138(3) 2_665 2_665 ?
Rb7A Cl1 Rb6C 47.5(7) 2_665 2_665 ?
Rb2 Cl1 Rb6C 112.3(5) . 2_665 ?
Rb3B Cl1 Rb6C 77.6(9) 2_665 2_665 ?
Rb3A Cl1 Rb6C 72.6(6) 2_665 2_665 ?
Rb3B Cl1 Rb6C 111.9(9) . 2_665 ?
Cl1 Cl1 Rb2 58(3) 2_665 2_665 ?
Rb7A Cl1 Rb2 120.3(10) 2_665 2_665 ?
Rb2 Cl1 Rb2 167.6(7) . 2_665 ?
Rb3B Cl1 Rb2 87.2(9) 2_665 2_665 ?
Rb3A Cl1 Rb2 93.2(6) 2_665 2_665 ?
Rb3B Cl1 Rb2 85.6(7) . 2_665 ?
Rb6C Cl1 Rb2 80.1(6) 2_665 2_665 ?
Cl1 Cl1 Rb7A 18(3) 2_665 . ?
Rb7A Cl1 Rb7A 174.9(8) 2_665 . ?
Rb2 Cl1 Rb7A 109.5(8) . . ?
Rb3B Cl1 Rb7A 81.5(12) 2_665 . ?
Rb3A Cl1 Rb7A 89.9(8) 2_665 . ?
Rb3B Cl1 Rb7A 85.3(11) . . ?
Rb6C Cl1 Rb7A 134.6(8) 2_665 . ?
Rb2 Cl1 Rb7A 58.9(5) 2_665 . ?
Cl1 Cl1 Rb3A 60(3) 2_665 . ?
Rb7A Cl1 Rb3A 97.1(9) 2_665 . ?
Rb2 Cl1 Rb3A 93.4(7) . . ?
Rb3B Cl1 Rb3A 159.2(8) 2_665 . ?
Rb3A Cl1 Rb3A 167.7(4) 2_665 . ?
Rb3B Cl1 Rb3A 7.7(5) . . ?
Rb6C Cl1 Rb3A 116.0(7) 2_665 . ?
Rb2 Cl1 Rb3A 80.3(5) 2_665 . ?
Rb7A Cl1 Rb3A 77.8(7) . . ?
Cl1 Cl1 Rb6B 131(3) 2_665 2_665 ?
Rb7A Cl1 Rb6B 54.5(7) 2_665 2_665 ?
Rb2 Cl1 Rb6B 119.9(4) . 2_665 ?
Rb3B Cl1 Rb6B 76.8(8) 2_665 2_665 ?
Rb3A Cl1 Rb6B 72.8(5) 2_665 2_665 ?
Rb3B Cl1 Rb6B 111.4(8) . 2_665 ?
Rb6C Cl1 Rb6B 7.7(3) 2_665 2_665 ?
Rb2 Cl1 Rb6B 72.5(5) 2_665 2_665 ?
Rb7A Cl1 Rb6B 127.3(7) . 2_665 ?
Rb3A Cl1 Rb6B 114.5(6) . 2_665 ?
Rb7A Cl2A Rb6C 87(2) . . ?
Rb7A Cl2A Rb6B 94(2) . . ?
Rb6C Cl2A Rb6B 7.6(5) . . ?
Rb7A Cl2A Rb5 151(2) . 2_665 ?
Rb6C Cl2A Rb5 118.0(6) . 2_665 ?
Rb6B Cl2A Rb5 111.3(5) . 2_665 ?
Rb7A Cl2A Rb6A 101(2) . . ?
Rb6C Cl2A Rb6A 14.1(4) . . ?
Rb6B Cl2A Rb6A 6.8(3) . . ?
Rb5 Cl2A Rb6A 104.5(4) 2_665 . ?
Cl2A Rb7A Rb6C 75(2) . . ?
Cl2A Rb7A Cl1 126(3) . 2_665 ?
Rb6C Rb7A Cl1 81.0(10) . 2_665 ?
Cl2A Rb7A O26 95(2) . 2_665 ?
Rb6C Rb7A O26 167.1(13) . 2_665 ?
Cl1 Rb7A O26 111.7(11) 2_665 2_665 ?
Cl2A Rb7A O24 53(2) . 1_455 ?
Rb6C Rb7A O24 83.4(9) . 1_455 ?
Cl1 Rb7A O24 163.9(12) 2_665 1_455 ?
O26 Rb7A O24 84.0(7) 2_665 1_455 ?
Cl2A Rb7A Rb6B 72(2) . . ?
Rb6C Rb7A Rb6B 4.0(5) . . ?
Cl1 Rb7A Rb6B 82.0(9) 2_665 . ?
O26 Rb7A Rb6B 165.1(12) 2_665 . ?
O24 Rb7A Rb6B 82.7(8) 1_455 . ?
Cl2A Rb7A O13 119(3) . . ?
Rb6C Rb7A O13 70.7(8) . . ?
Cl1 Rb7A O13 96.6(10) 2_665 . ?
O26 Rb7A O13 108.3(8) 2_665 . ?
O24 Rb7A O13 74.3(7) 1_455 . ?
Rb6B Rb7A O13 74.3(6) . . ?
Cl2A Rb7A O25 61(2) . 2_665 ?
Rb6C Rb7A O25 52.8(7) . 2_665 ?
Cl1 Rb7A O25 65.6(7) 2_665 2_665 ?
O26 Rb7A O25 129.6(10) 2_665 2_665 ?
O24 Rb7A O25 107.6(10) 1_455 2_665 ?
Rb6B Rb7A O25 49.7(5) . 2_665 ?
O13 Rb7A O25 122.0(8) . 2_665 ?
Cl2A Rb7A Rb2 151(3) . 2_665 ?
Rb6C Rb7A Rb2 131.3(12) . 2_665 ?
Cl1 Rb7A Rb2 60.0(8) 2_665 2_665 ?
O26 Rb7A Rb2 60.3(6) 2_665 2_665 ?
O24 Rb7A Rb2 130.6(9) 1_455 2_665 ?
Rb6B Rb7A Rb2 134.3(10) . 2_665 ?
O13 Rb7A Rb2 85.2(8) . 2_665 ?
O25 Rb7A Rb2 121.3(8) 2_665 2_665 ?
Cl2A Rb7A Cl1 123(2) . . ?
Rb6C Rb7A Cl1 83.2(9) . . ?
Cl1 Rb7A Cl1 5.1(8) 2_665 . ?
O26 Rb7A Cl1 109.3(9) 2_665 . ?
O24 Rb7A Cl1 166.6(10) 1_455 . ?
Rb6B Rb7A Cl1 84.0(7) . . ?
O13 Rb7A Cl1 101.7(9) . . ?
O25 Rb7A Cl1 63.3(6) 2_665 . ?
Rb2 Rb7A Cl1 60.5(6) 2_665 . ?
Cl2A Rb7A O26 131(2) . 1_455 ?
Rb6C Rb7A O26 122.1(11) . 1_455 ?
Cl1 Rb7A O26 102.8(11) 2_665 1_455 ?
O26 Rb7A O26 58.4(6) 2_665 1_455 ?
O24 Rb7A O26 82.2(7) 1_455 1_455 ?
Rb6B Rb7A O26 125.8(9) . 1_455 ?
O13 Rb7A O26 51.5(5) . 1_455 ?
O25 Rb7A O26 167.1(11) 2_665 1_455 ?
Rb2 Rb7A O26 50.9(5) 2_665 1_455 ?
Cl1 Rb7A O26 105.5(10) . 1_455 ?
Cl2A Rb7A O7 61(2) . 2_665 ?
Rb6C Rb7A O7 126.1(12) . 2_665 ?
Cl1 Rb7A O7 99.0(9) 2_665 2_665 ?
O26 Rb7A O7 52.2(5) 2_665 2_665 ?
O24 Rb7A O7 93.4(9) 1_455 2_665 ?
Rb6B Rb7A O7 122.1(10) . 2_665 ?
O13 Rb7A O7 158.7(9) . 2_665 ?
O25 Rb7A O7 77.9(7) 2_665 2_665 ?
Rb2 Rb7A O7 90.2(7) 2_665 2_665 ?
Cl1 Rb7A O7 94.0(8) . 2_665 ?
O26 Rb7A O7 110.5(7) 1_455 2_665 ?
O2 P1 O3 115.5(8) . . ?
O2 P1 O1 114.2(10) . . ?
O3 P1 O1 108.9(10) . . ?
O2 P1 O4 107.2(9) . . ?
O3 P1 O4 112.9(8) . . ?
O1 P1 O4 96.6(8) . . ?
O2 P1 U5A 57.3(7) . . ?
O3 P1 U5A 131.6(7) . . ?
O1 P1 U5A 117.3(7) . . ?
O4 P1 U5A 49.9(5) . . ?
O2 P1 U3 124.3(6) . . ?
O3 P1 U3 120.1(6) . . ?
O1 P1 U3 43.7(6) . . ?
O4 P1 U3 53.0(5) . . ?
U5A P1 U3 86.77(10) . . ?
O2 P1 Rb5 97.0(8) . 1_455 ?
O3 P1 Rb5 76.5(7) . 1_455 ?
O1 P1 Rb5 49.9(7) . 1_455 ?
O4 P1 Rb5 145.2(5) . 1_455 ?
U5A P1 Rb5 146.61(14) . 1_455 ?
U3 P1 Rb5 92.73(13) . 1_455 ?
O2 P1 Rb3A 118.6(8) . . ?
O3 P1 Rb3A 69.2(7) . . ?
O1 P1 Rb3A 121.3(7) . . ?
O4 P1 Rb3A 45.0(6) . . ?
U5A P1 Rb3A 74.9(3) . . ?
U3 P1 Rb3A 84.7(3) . . ?
Rb5 P1 Rb3A 138.3(3) 1_455 . ?
O2 P1 Rb3B 119.7(9) . . ?
O3 P1 Rb3B 75.0(9) . . ?
O1 P1 Rb3B 116.9(10) . . ?
O4 P1 Rb3B 38.7(9) . . ?
U5A P1 Rb3B 72.0(3) . . ?
U3 P1 Rb3B 78.7(8) . . ?
Rb5 P1 Rb3B 140.5(3) 1_455 . ?
Rb3A P1 Rb3B 6.6(5) . . ?
O2 P1 Rb2 158.6(6) . 2_665 ?
O3 P1 Rb2 46.4(6) . 2_665 ?
O1 P1 Rb2 70.6(7) . 2_665 ?
O4 P1 Rb2 92.4(5) . 2_665 ?
U5A P1 Rb2 141.01(13) . 2_665 ?
U3 P1 Rb2 74.38(10) . 2_665 ?
Rb5 P1 Rb2 69.59(9) 1_455 2_665 ?
Rb3A P1 Rb2 69.7(2) . 2_665 ?
Rb3B P1 Rb2 71.0(3) . 2_665 ?
O7 P2 O5 108.5(9) . . ?
O7 P2 O6 109.8(9) . . ?
O5 P2 O6 113.6(7) . . ?
O7 P2 O8 110.5(9) . . ?
O5 P2 O8 105.5(8) . . ?
O6 P2 O8 108.9(8) . . ?
O7 P2 U5C 108.2(6) . 2_656 ?
O5 P2 U5C 126.8(6) . 2_656 ?
O6 P2 U5C 88.1(6) . 2_656 ?
O8 P2 U5C 24.1(5) . 2_656 ?
O7 P2 U5B 103.1(6) . 2_656 ?
O5 P2 U5B 124.9(6) . 2_656 ?
O6 P2 U5B 95.8(6) . 2_656 ?
O8 P2 U5B 19.6(5) . 2_656 ?
U5C P2 U5B 8.11(19) 2_656 2_656 ?
O7 P2 U5C 137.2(8) . . ?
O5 P2 U5C 92.5(6) . . ?
O6 P2 U5C 28.5(5) . . ?
O8 P2 U5C 98.5(6) . . ?
U5C P2 U5C 85.8(3) 2_656 . ?
U5B P2 U5C 93.8(2) 2_656 . ?
O7 P2 Rb5 79.5(8) . . ?
O5 P2 Rb5 65.1(5) . . ?
O6 P2 Rb5 170.0(6) . . ?
O8 P2 Rb5 63.2(5) . . ?
U5C P2 Rb5 85.4(2) 2_656 . ?
U5B P2 Rb5 78.07(14) 2_656 . ?
U5C P2 Rb5 143.0(2) . . ?
O7 P2 Rb3B 64.1(10) . . ?
O5 P2 Rb3B 90.0(6) . . ?
O6 P2 Rb3B 62.5(9) . . ?
O8 P2 Rb3B 164.4(6) . . ?
U5C P2 Rb3B 141.1(5) 2_656 . ?
U5B P2 Rb3B 144.9(3) 2_656 . ?
U5C P2 Rb3B 79.5(8) . . ?
Rb5 P2 Rb3B 126.6(7) . . ?
O7 P2 Rb1 153.4(8) . 2_656 ?
O5 P2 Rb1 65.7(6) . 2_656 ?
O6 P2 Rb1 95.8(5) . 2_656 ?
O8 P2 Rb1 51.7(6) . 2_656 ?
U5C P2 Rb1 64.13(19) 2_656 2_656 ?
U5B P2 Rb1 65.87(12) 2_656 2_656 ?
U5C P2 Rb1 69.26(19) . 2_656 ?
Rb5 P2 Rb1 74.54(10) . 2_656 ?
Rb3B P2 Rb1 138.6(5) . 2_656 ?
O7 P2 Rb3A 68.2(7) . . ?
O5 P2 Rb3A 89.0(6) . . ?
O6 P2 Rb3A 59.4(6) . . ?
O8 P2 Rb3A 164.6(6) . . ?
U5C P2 Rb3A 140.5(3) 2_656 . ?
U5B P2 Rb3A 145.2(2) 2_656 . ?
U5C P2 Rb3A 75.5(3) . . ?
Rb5 P2 Rb3A 129.53(18) . . ?
Rb3B P2 Rb3A 4.2(6) . . ?
Rb1 P2 Rb3A 134.7(2) 2_656 . ?
O11 P3 O12 109.2(9) . . ?
O11 P3 O9 110.8(6) . . ?
O12 P3 O9 111.4(6) . . ?
O11 P3 O10 112.1(7) . . ?
O12 P3 O10 110.7(9) . . ?
O9 P3 O10 102.5(5) . . ?
O11 P3 U1 130.8(6) . 2_666 ?
O12 P3 U1 119.9(7) . 2_666 ?
O9 P3 U1 50.2(3) . 2_666 ?
O10 P3 U1 52.7(3) . 2_666 ?
O11 P3 Rb3B 65.9(10) . . ?
O12 P3 Rb3B 140.5(7) . . ?
O9 P3 Rb3B 47.1(9) . . ?
O10 P3 Rb3B 106.8(7) . . ?
U1 P3 Rb3B 74.9(9) 2_666 . ?
O11 P3 Rb2 57.3(5) . . ?
O12 P3 Rb2 71.4(7) . . ?
O9 P3 Rb2 86.9(4) . . ?
O10 P3 Rb2 168.2(4) . . ?
U1 P3 Rb2 137.07(9) 2_666 . ?
Rb3B P3 Rb2 74.3(6) . . ?
O11 P3 Rb6A 127.1(5) . . ?
O12 P3 Rb6A 70.0(5) . . ?
O9 P3 Rb6A 41.4(4) . . ?
O10 P3 Rb6A 117.2(4) . . ?
U1 P3 Rb6A 72.38(7) 2_666 . ?
Rb3B P3 Rb6A 82.4(6) . . ?
Rb2 P3 Rb6A 74.51(8) . . ?
O11 P3 Rb3A 72.5(6) . . ?
O12 P3 Rb3A 139.1(6) . . ?
O9 P3 Rb3A 40.6(5) . . ?
O10 P3 Rb3A 105.5(5) . . ?
U1 P3 Rb3A 69.6(2) 2_666 . ?
Rb3B P3 Rb3A 6.6(6) . . ?
Rb2 P3 Rb3A 76.97(14) . . ?
Rb6A P3 Rb3A 77.1(3) . . ?
O11 P3 Rb6B 115.8(5) . . ?
O12 P3 Rb6B 79.6(5) . . ?
O9 P3 Rb6B 33.0(4) . . ?
O10 P3 Rb6B 123.7(4) . . ?
U1 P3 Rb6B 73.7(2) 2_666 . ?
Rb3B P3 Rb6B 69.6(6) . . ?
Rb2 P3 Rb6B 67.9(2) . . ?
Rb6A P3 Rb6B 13.4(2) . . ?
Rb3A P3 Rb6B 64.7(4) . . ?
O14 P4 O16 109.4(6) . . ?
O14 P4 O15 110.2(8) . . ?
O16 P4 O15 108.5(7) . . ?
O14 P4 O13 112.1(6) . . ?
O16 P4 O13 109.5(7) . . ?
O15 P4 O13 107.0(8) . . ?
O14 P4 Rb6C 163.0(6) . . ?
O16 P4 Rb6C 71.5(6) . . ?
O15 P4 Rb6C 55.2(6) . . ?
O13 P4 Rb6C 82.5(6) . . ?
O14 P4 Rb6B 154.2(6) . . ?
O16 P4 Rb6B 65.6(5) . . ?
O15 P4 Rb6B 53.2(6) . . ?
O13 P4 Rb6B 92.9(5) . . ?
Rb6C P4 Rb6B 10.6(3) . . ?
O14 P4 Rb4B 73.1(5) . 2_566 ?
O16 P4 Rb4B 77.0(6) . 2_566 ?
O15 P4 Rb4B 61.7(7) . 2_566 ?
O13 P4 Rb4B 168.6(6) . 2_566 ?
Rb6C P4 Rb4B 91.0(4) . 2_566 ?
Rb6B P4 Rb4B 81.2(4) . 2_566 ?
O14 P4 Rb6A 141.8(5) . . ?
O16 P4 Rb6A 60.5(5) . . ?
O15 P4 Rb6A 51.4(5) . . ?
O13 P4 Rb6A 105.7(5) . . ?
Rb6C P4 Rb6A 23.5(3) . . ?
Rb6B P4 Rb6A 12.9(3) . . ?
Rb4B P4 Rb6A 68.8(2) 2_566 . ?
O14 P4 Rb3A 130.9(5) . . ?
O16 P4 Rb3A 51.8(6) . . ?
O15 P4 Rb3A 118.6(6) . . ?
O13 P4 Rb3A 57.8(5) . . ?
Rb6C P4 Rb3A 63.7(3) . . ?
Rb6B P4 Rb3A 67.7(3) . . ?
Rb4B P4 Rb3A 127.2(3) 2_566 . ?
Rb6A P4 Rb3A 74.66(15) . . ?
O14 P4 Rb4B 59.3(6) . . ?
O16 P4 Rb4B 70.7(5) . . ?
O15 P4 Rb4B 166.8(7) . . ?
O13 P4 Rb4B 85.2(6) . . ?
Rb6C P4 Rb4B 133.4(4) . . ?
Rb6B P4 Rb4B 132.8(3) . . ?
Rb4B P4 Rb4B 106.0(3) 2_566 . ?
Rb6A P4 Rb4B 130.99(19) . . ?
Rb3A P4 Rb4B 71.8(3) . . ?
O14 P4 Rb4A 79.4(5) . 2_566 ?
O16 P4 Rb4A 75.0(6) . 2_566 ?
O15 P4 Rb4A 57.5(6) . 2_566 ?
O13 P4 Rb4A 164.0(5) . 2_566 ?
Rb6C P4 Rb4A 84.6(4) . 2_566 ?
Rb6B P4 Rb4A 74.8(3) . 2_566 ?
Rb4B P4 Rb4A 6.4(3) 2_566 2_566 ?
Rb6A P4 Rb4A 62.44(17) . 2_566 ?
Rb3A P4 Rb4A 123.6(2) . 2_566 ?
Rb4B P4 Rb4A 110.6(3) . 2_566 ?
O18 P5 O19 107.8(8) . . ?
O18 P5 O20 111.6(7) . . ?
O19 P5 O20 109.6(8) . . ?
O18 P5 O17 108.3(7) . . ?
O19 P5 O17 110.0(9) . . ?
O20 P5 O17 109.6(6) . . ?
O18 P5 Rb5 86.4(5) . 2_665 ?
O19 P5 Rb5 55.5(6) . 2_665 ?
O20 P5 Rb5 160.6(5) . 2_665 ?
O17 P5 Rb5 69.4(4) . 2_665 ?
O18 P5 Rb6A 68.2(5) . . ?
O19 P5 Rb6A 163.7(6) . . ?
O20 P5 Rb6A 86.2(5) . . ?
O17 P5 Rb6A 59.0(5) . . ?
Rb5 P5 Rb6A 108.19(11) 2_665 . ?
O18 P5 Rb6B 65.6(5) . . ?
O19 P5 Rb6B 149.4(7) . . ?
O20 P5 Rb6B 100.2(6) . . ?
O17 P5 Rb6B 51.2(5) . . ?
Rb5 P5 Rb6B 93.9(3) 2_665 . ?
Rb6A P5 Rb6B 14.3(3) . . ?
O18 P5 Rb6C 63.0(5) . . ?
O19 P5 Rb6C 140.0(7) . . ?
O20 P5 Rb6C 109.8(6) . . ?
O17 P5 Rb6C 48.8(6) . . ?
Rb5 P5 Rb6C 84.5(3) 2_665 . ?
Rb6A P5 Rb6C 23.8(3) . . ?
Rb6B P5 Rb6C 9.6(3) . . ?
O18 P5 Rb5 57.0(5) . 1_465 ?
O19 P5 Rb5 71.0(7) . 1_465 ?
O20 P5 Rb5 85.1(4) . 1_465 ?
O17 P5 Rb5 163.2(5) . 1_465 ?
Rb5 P5 Rb5 99.60(8) 2_665 1_465 ?
Rb6A P5 Rb5 115.72(10) . 1_465 ?
Rb6B P5 Rb5 119.5(2) . 1_465 ?
Rb6C P5 Rb5 119.3(3) . 1_465 ?
O18 P5 Rb6A 157.1(5) . 2_675 ?
O19 P5 Rb6A 84.6(5) . 2_675 ?
O20 P5 Rb6A 45.5(5) . 2_675 ?
O17 P5 Rb6A 84.3(5) . 2_675 ?
Rb5 P5 Rb6A 116.32(10) 2_665 2_675 ?
Rb6A P5 Rb6A 104.99(9) . 2_675 ?
Rb6B P5 Rb6A 113.1(2) . 2_675 ?
Rb6C P5 Rb6A 119.5(3) . 2_675 ?
Rb5 P5 Rb6A 112.38(9) 1_465 2_675 ?
P1 O1 U3 110.7(10) . . ?
P1 O1 Rb5 105.7(7) . 1_455 ?
U3 O1 Rb5 141.3(7) . 1_455 ?
P1 O2 U5B 134.7(11) . 2_556 ?
P1 O2 U5A 148.1(11) . 2_556 ?
U5B O2 U5A 13.41(14) 2_556 2_556 ?
P1 O2 U5A 95.4(8) . . ?
U5B O2 U5A 129.7(6) 2_556 . ?
U5A O2 U5A 116.4(5) 2_556 . ?
P1 O2 U5C 136.9(10) . 2_556 ?
U5B O2 U5C 3.8(3) 2_556 2_556 ?
U5A O2 U5C 11.6(2) 2_556 2_556 ?
U5A O2 U5C 127.1(6) . 2_556 ?
P1 O3 U4 147.3(8) . 1_455 ?
P1 O3 Rb2 113.9(7) . 2_665 ?
U4 O3 Rb2 97.9(4) 1_455 2_665 ?
P1 O3 Rb3A 87.2(7) . . ?
U4 O3 Rb3A 104.6(6) 1_455 . ?
Rb2 O3 Rb3A 83.2(4) 2_665 . ?
P1 O3 Rb5 79.3(7) . 1_455 ?
U4 O3 Rb5 99.6(5) 1_455 1_455 ?
Rb2 O3 Rb5 80.5(4) 2_665 1_455 ?
Rb3A O3 Rb5 152.4(5) . 1_455 ?
P1 O4 U5A 99.7(6) . . ?
P1 O4 U3 98.5(6) . . ?
U5A O4 U3 120.2(6) . . ?
P1 O4 U5C 108.2(7) . . ?
U5A O4 U5C 9.4(2) . . ?
U3 O4 U5C 113.9(5) . . ?
P1 O4 Rb3B 120.5(13) . . ?
U5A O4 Rb3B 105.0(6) . . ?
U3 O4 Rb3B 113.1(12) . . ?
U5C O4 Rb3B 103.0(6) . . ?
P1 O4 Rb3A 111.3(9) . . ?
U5A O4 Rb3A 105.6(5) . . ?
U3 O4 Rb3A 119.3(5) . . ?
U5C O4 Rb3A 105.3(5) . . ?
Rb3B O4 Rb3A 9.6(7) . . ?
P2 O5 U3 154.9(8) . . ?
P2 O5 Rb5 88.3(5) . . ?
U3 O5 Rb5 116.2(5) . . ?
P2 O5 Rb1 91.3(6) . 2_656 ?
U3 O5 Rb1 96.5(5) . 2_656 ?
Rb5 O5 Rb1 83.6(3) . 2_656 ?
P2 O6 U5C 131.3(8) . . ?
P2 O6 U5A 132.9(7) . . ?
U5C O6 U5A 13.9(3) . . ?
P2 O6 U5B 136.6(7) . . ?
U5C O6 U5B 5.3(3) . . ?
U5A O6 U5B 13.08(12) . . ?
P2 O6 Rb1 127.4(6) . . ?
U5C O6 Rb1 91.0(5) . . ?
U5A O6 Rb1 96.0(4) . . ?
U5B O6 Rb1 86.9(4) . . ?
P2 O6 Rb3B 92.3(12) . . ?
U5C O6 Rb3B 111.7(11) . . ?
U5A O6 Rb3B 98.1(10) . . ?
U5B O6 Rb3B 109.0(11) . . ?
Rb1 O6 Rb3B 99.4(6) . . ?
P2 O6 Rb3A 98.2(7) . . ?
U5C O6 Rb3A 105.2(7) . . ?
U5A O6 Rb3A 91.7(5) . . ?
U5B O6 Rb3A 102.3(5) . . ?
Rb1 O6 Rb3A 98.0(4) . . ?
Rb3B O6 Rb3A 6.7(8) . . ?
P2 O7 U4 144.1(9) . . ?
P2 O7 Rb3B 91.3(8) . . ?
U4 O7 Rb3B 109.7(7) . . ?
P2 O7 Rb5 75.3(7) . . ?
U4 O7 Rb5 103.6(6) . . ?
Rb3B O7 Rb5 138.1(6) . . ?
P2 O7 Rb7A 119.0(8) . 2_665 ?
U4 O7 Rb7A 93.9(6) . 2_665 ?
Rb3B O7 Rb7A 79.6(8) . 2_665 ?
Rb5 O7 Rb7A 73.3(6) . 2_665 ?
P2 O8 U5B 143.5(9) . 2_656 ?
P2 O8 U5C 135.7(10) . 2_656 ?
U5B O8 U5C 14.1(3) 2_656 2_656 ?
P2 O8 U5A 143.2(8) . 2_656 ?
U5B O8 U5A 6.9(2) 2_656 2_656 ?
U5C O8 U5A 8.7(4) 2_656 2_656 ?
P2 O8 Rb5 89.5(6) . . ?
U5B O8 Rb5 116.2(7) 2_656 . ?
U5C O8 Rb5 129.8(8) 2_656 . ?
U5A O8 Rb5 121.1(6) 2_656 . ?
P2 O8 Rb1 105.6(7) . 2_656 ?
U5B O8 Rb1 99.6(6) 2_656 2_656 ?
U5C O8 Rb1 94.6(6) 2_656 2_656 ?
U5A O8 Rb1 94.4(4) 2_656 2_656 ?
Rb5 O8 Rb1 91.2(4) . 2_656 ?
P3 O9 U1 100.9(4) . 2_666 ?
P3 O9 Rb6B 129.6(6) . . ?
U1 O9 Rb6B 110.2(4) 2_666 . ?
P3 O9 Rb6A 117.5(5) . . ?
U1 O9 Rb6A 102.6(3) 2_666 . ?
Rb6B O9 Rb6A 18.9(4) . . ?
P3 O9 Rb3A 119.2(7) . . ?
U1 O9 Rb3A 98.3(4) 2_666 . ?
Rb6B O9 Rb3A 94.8(6) . . ?
Rb6A O9 Rb3A 113.3(5) . . ?
P3 O9 Rb3B 110.2(11) . . ?
U1 O9 Rb3B 102.9(9) 2_666 . ?
Rb6B O9 Rb3B 100.5(7) . . ?
Rb6A O9 Rb3B 119.4(6) . . ?
Rb3A O9 Rb3B 9.3(7) . . ?
P3 O9 Rb6C 138.0(6) . . ?
U1 O9 Rb6C 112.0(4) 2_666 . ?
Rb6B O9 Rb6C 12.9(4) . . ?
Rb6A O9 Rb6C 31.6(4) . . ?
Rb3A O9 Rb6C 81.9(6) . . ?
Rb3B O9 Rb6C 87.8(7) . . ?
P3 O10 U1 145.3(6) . . ?
P3 O10 U1 97.7(4) . 2_666 ?
U1 O10 U1 115.5(4) . 2_666 ?
P3 O11 U4 153.7(7) . . ?
P3 O11 Rb2 99.5(6) . . ?
U4 O11 Rb2 103.6(4) . . ?
P3 O11 Rb3B 90.3(10) . . ?
U4 O11 Rb3B 103.5(8) . . ?
Rb2 O11 Rb3B 86.3(5) . . ?
P3 O12 U2 152.0(8) . . ?
P3 O12 Rb6A 86.4(5) . . ?
U2 O12 Rb6A 120.9(4) . . ?
P3 O12 Rb2 84.9(7) . . ?
U2 O12 Rb2 93.8(6) . . ?
Rb6A O12 Rb2 79.5(3) . . ?
P4 O13 U4 139.1(7) . 1_455 ?
P4 O13 Rb7A 110.9(8) . . ?
U4 O13 Rb7A 103.5(6) 1_455 . ?
P4 O13 Rb3A 100.0(5) . . ?
U4 O13 Rb3A 107.4(4) 1_455 . ?
Rb7A O13 Rb3A 79.6(5) . . ?
P4 O13 Rb6C 71.7(5) . . ?
U4 O13 Rb6C 146.8(6) 1_455 . ?
Rb7A O13 Rb6C 43.5(6) . . ?
Rb3A O13 Rb6C 68.7(4) . . ?
P4 O14 U1 170.9(9) . 1_455 ?
P4 O14 Rb4B 99.0(6) . . ?
U1 O14 Rb4B 90.1(5) 1_455 . ?
P4 O15 U2 142.7(8) . 1_455 ?
P4 O15 Rb6C 97.8(7) . . ?
U2 O15 Rb6C 109.8(6) 1_455 . ?
P4 O15 Rb6B 102.2(7) . . ?
U2 O15 Rb6B 110.5(6) 1_455 . ?
Rb6C O15 Rb6B 13.3(4) . . ?
P4 O15 Rb6A 107.0(6) . . ?
U2 O15 Rb6A 109.4(4) 1_455 . ?
Rb6C O15 Rb6A 29.7(4) . . ?
Rb6B O15 Rb6A 16.4(4) . . ?
P4 O15 Rb4B 95.4(8) . 2_566 ?
U2 O15 Rb4B 96.6(5) 1_455 2_566 ?
Rb6C O15 Rb4B 112.4(6) . 2_566 ?
Rb6B O15 Rb4B 99.3(6) . 2_566 ?
Rb6A O15 Rb4B 83.2(4) . 2_566 ?
P4 O15 Rb4A 101.1(7) . 2_566 ?
U2 O15 Rb4A 95.1(5) 1_455 2_566 ?
Rb6C O15 Rb4A 105.8(6) . 2_566 ?
Rb6B O15 Rb4A 92.5(5) . 2_566 ?
Rb6A O15 Rb4A 76.3(3) . 2_566 ?
Rb4B O15 Rb4A 8.0(2) 2_566 2_566 ?
P4 O16 U1 158.9(8) . 2_666 ?
P4 O16 Rb6C 81.6(6) . . ?
U1 O16 Rb6C 111.5(5) 2_666 . ?
P4 O16 Rb3A 106.6(7) . . ?
U1 O16 Rb3A 93.3(5) 2_666 . ?
Rb6C O16 Rb3A 74.1(4) . . ?
P4 O16 Rb6B 89.2(6) . . ?
U1 O16 Rb6B 101.4(5) 2_666 . ?
Rb6C O16 Rb6B 12.1(3) . . ?
Rb3A O16 Rb6B 80.6(4) . . ?
P4 O16 Rb6A 97.0(6) . . ?
U1 O16 Rb6A 89.6(4) 2_666 . ?
Rb6C O16 Rb6A 27.4(4) . . ?
Rb3A O16 Rb6A 91.1(3) . . ?
Rb6B O16 Rb6A 15.4(3) . . ?
P4 O16 Rb3B 111.7(8) . . ?
U1 O16 Rb3B 88.4(5) 2_666 . ?
Rb6C O16 Rb3B 74.1(5) . . ?
Rb3A O16 Rb3B 5.3(3) . . ?
Rb6B O16 Rb3B 79.6(5) . . ?
Rb6A O16 Rb3B 89.1(5) . . ?
P5 O17 U3 152.1(8) . 2_665 ?
P5 O17 Rb6B 105.5(6) . . ?
U3 O17 Rb6B 92.3(5) 2_665 . ?
P5 O17 Rb6A 95.6(5) . . ?
U3 O17 Rb6A 95.6(4) 2_665 . ?
Rb6B O17 Rb6A 17.4(3) . . ?
P5 O17 Rb6C 109.8(7) . . ?
U3 O17 Rb6C 92.2(5) 2_665 . ?
Rb6B O17 Rb6C 12.4(3) . . ?
Rb6A O17 Rb6C 29.7(4) . . ?
P5 O17 Rb5 85.1(4) . 2_665 ?
U3 O17 Rb5 107.4(4) 2_665 2_665 ?
Rb6B O17 Rb5 113.7(5) . 2_665 ?
Rb6A O17 Rb5 128.1(4) . 2_665 ?
Rb6C O17 Rb5 102.0(5) . 2_665 ?
P5 O18 U2 150.8(8) . 1_455 ?
P5 O18 Rb6A 86.8(5) . . ?
U2 O18 Rb6A 106.4(4) 1_455 . ?
P5 O18 Rb6B 90.6(6) . . ?
U2 O18 Rb6B 95.9(5) 1_455 . ?
Rb6A O18 Rb6B 15.7(3) . . ?
P5 O18 Rb5 101.5(6) . 1_465 ?
U2 O18 Rb5 83.1(3) 1_455 1_465 ?
Rb6A O18 Rb5 144.2(4) . 1_465 ?
Rb6B O18 Rb5 156.8(5) . 1_465 ?
P5 O18 Rb6C 94.7(6) . . ?
U2 O18 Rb6C 87.4(5) 1_455 . ?
Rb6A O18 Rb6C 26.7(3) . . ?
Rb6B O18 Rb6C 11.1(3) . . ?
Rb5 O18 Rb6C 161.2(5) 1_465 . ?
P5 O19 U2 162.8(11) . 2_675 ?
P5 O19 Rb5 99.4(7) . 2_665 ?
U2 O19 Rb5 96.6(4) 2_675 2_665 ?
P5 O20 U3 150.8(8) . 1_565 ?
P5 O20 Rb6A 114.5(6) . 2_675 ?
U3 O20 Rb6A 92.8(3) 1_565 2_675 ?
P5 O20 Rb6B 128.6(7) . 2_675 ?
U3 O20 Rb6B 79.6(4) 1_565 2_675 ?
Rb6A O20 Rb6B 14.4(3) 2_675 2_675 ?
U1 O21 Rb1 135.6(6) . 2_666 ?
U1 O21 Rb3A 100.9(5) . 2_666 ?
Rb1 O21 Rb3A 103.2(5) 2_666 2_666 ?
U1 O21 Rb4B 113.7(5) . 2_666 ?
Rb1 O21 Rb4B 103.3(4) 2_666 2_666 ?
Rb3A O21 Rb4B 89.4(5) 2_666 2_666 ?
U1 O21 Rb3B 103.2(5) . 2_666 ?
Rb1 O21 Rb3B 96.8(8) 2_666 2_666 ?
Rb3A O21 Rb3B 7.9(5) 2_666 2_666 ?
Rb4B O21 Rb3B 95.3(9) 2_666 2_666 ?
U1 O22 Rb1 134.3(6) . . ?
U1 O22 Rb4A 124.2(5) . 1_655 ?
Rb1 O22 Rb4A 97.5(4) . 1_655 ?
U1 O22 Rb4B 115.6(5) . 1_655 ?
Rb1 O22 Rb4B 104.5(4) . 1_655 ?
Rb4A O22 Rb4B 9.1(3) 1_655 1_655 ?
U1 O22 Rb6A 103.4(4) . 2_666 ?
Rb1 O22 Rb6A 99.3(3) . 2_666 ?
Rb4A O22 Rb6A 82.9(3) 1_655 2_666 ?
Rb4B O22 Rb6A 87.5(5) 1_655 2_666 ?
U2 O23 Rb5 102.4(5) . 1_565 ?
U2 O23 Rb4B 119.2(6) . 2_666 ?
Rb5 O23 Rb4B 109.1(5) 1_565 2_666 ?
U2 O23 Rb1 127.8(6) . 2_666 ?
Rb5 O23 Rb1 89.5(3) 1_565 2_666 ?
Rb4B O23 Rb1 103.4(4) 2_666 2_666 ?
U2 O23 Rb4A 117.0(5) . 2_666 ?
Rb5 O23 Rb4A 102.2(4) 1_565 2_666 ?
Rb4B O23 Rb4A 8.8(3) 2_666 2_666 ?
Rb1 O23 Rb4A 109.4(4) 2_666 2_666 ?
U2 O24 Rb5 122.2(7) . 2_765 ?
U2 O24 Rb7A 127.8(8) . 1_655 ?
Rb5 O24 Rb7A 88.3(7) 2_765 1_655 ?
U2 O24 Rb2 125.2(7) . . ?
Rb5 O24 Rb2 94.8(4) 2_765 . ?
Rb7A O24 Rb2 87.9(6) 1_655 . ?
U3 O25 Rb6C 122.7(7) . 2_665 ?
U3 O25 Rb6B 115.2(7) . 2_665 ?
Rb6C O25 Rb6B 14.3(4) 2_665 2_665 ?
U3 O25 Rb2 128.1(6) . 2_665 ?
Rb6C O25 Rb2 96.1(5) 2_665 2_665 ?
Rb6B O25 Rb2 93.8(4) 2_665 2_665 ?
U3 O25 Rb6A 104.3(5) . 2_665 ?
Rb6C O25 Rb6A 30.3(4) 2_665 2_665 ?
Rb6B O25 Rb6A 16.0(4) 2_665 2_665 ?
Rb2 O25 Rb6A 92.7(3) 2_665 2_665 ?
U3 O25 Rb7A 122.1(8) . 2_665 ?
Rb6C O25 Rb7A 47.8(6) 2_665 2_665 ?
Rb6B O25 Rb7A 61.9(6) 2_665 2_665 ?
Rb2 O25 Rb7A 109.2(6) 2_665 2_665 ?
Rb6A O25 Rb7A 77.3(5) 2_665 2_665 ?
U4 O26 Rb2 122.6(5) . 2_765 ?
U4 O26 Rb7A 123.6(7) . 2_665 ?
Rb2 O26 Rb7A 92.6(6) 2_765 2_665 ?
U4 O26 Rb2 117.2(5) . . ?
Rb2 O26 Rb2 118.1(4) 2_765 . ?
Rb7A O26 Rb2 65.6(7) 2_665 . ?
U4 O26 Rb7A 113.8(6) . 1_655 ?
Rb2 O26 Rb7A 63.2(5) 2_765 1_655 ?
Rb7A O26 Rb7A 121.6(6) 2_665 1_655 ?
Rb2 O26 Rb7A 80.0(6) . 1_655 ?
U4 O27 Rb4B 135.6(7) . 1_655 ?
U4 O27 Rb4A 143.6(6) . 1_655 ?
Rb4B O27 Rb4A 8.9(2) 1_655 1_655 ?
U4 O27 Rb1 132.8(6) . . ?
Rb4B O27 Rb1 91.5(4) 1_655 . ?
Rb4A O27 Rb1 83.6(3) 1_655 . ?
O28B O28A U5A 80(2) . . ?
O28B O28A U5B 63(2) . . ?
U5A O28A U5B 17.26(18) . . ?
O28B O28A U5C 69(2) . . ?
U5A O28A U5C 14.9(3) . . ?
U5B O28A U5C 12.3(3) . . ?
O28B O28A Rb4B 99(2) . . ?
U5A O28A Rb4B 140.3(9) . . ?
U5B O28A Rb4B 136.5(9) . . ?
U5C O28A Rb4B 148.6(9) . . ?
O28B O28A Rb4A 94(2) . . ?
U5A O28A Rb4A 131.6(9) . . ?
U5B O28A Rb4A 126.8(8) . . ?
U5C O28A Rb4A 138.9(8) . . ?
Rb4B O28A Rb4A 9.8(3) . . ?
O28B O28A Rb1 56(3) . . ?
U5A O28A Rb1 99.6(6) . . ?
U5B O28A Rb1 90.5(6) . . ?
U5C O28A Rb1 85.2(6) . . ?
Rb4B O28A Rb1 113.2(6) . . ?
Rb4A O28A Rb1 116.9(5) . . ?
O28B O28A Rb3A 148(3) . . ?
U5A O28A Rb3A 100.0(6) . . ?
U5B O28A Rb3A 115.3(6) . . ?
U5C O28A Rb3A 104.5(7) . . ?
Rb4B O28A Rb3A 100.0(7) . . ?
Rb4A O28A Rb3A 108.2(6) . . ?
Rb1 O28A Rb3A 92.9(5) . . ?
O28B O28A Rb3B 142(3) . . ?
U5A O28A Rb3B 95.9(8) . . ?
U5B O28A Rb3B 110.2(9) . . ?
U5C O28A Rb3B 98.9(10) . . ?
Rb4B O28A Rb3B 106.9(10) . . ?
Rb4A O28A Rb3B 115.3(10) . . ?
Rb1 O28A Rb3B 87.4(7) . . ?
Rb3A O28A Rb3B 7.5(5) . . ?
O28A O28B U5B 82(2) . . ?
O28A O28B U5A 65(2) . . ?
U5B O28B U5A 16.8(4) . . ?
O28A O28B U5C 79(2) . . ?
U5B O28B U5C 12.1(4) . . ?
U5A O28B U5C 16.6(4) . . ?
O28A O28B Rb1 105(3) . . ?
U5B O28B Rb1 112(2) . . ?
U5A O28B Rb1 112.7(18) . . ?
U5C O28B Rb1 100.9(18) . . ?
O28A O28B Rb4B 59(2) . . ?
U5B O28B Rb4B 124(2) . . ?
U5A O28B Rb4B 112.3(18) . . ?
U5C O28B Rb4B 128.9(19) . . ?
Rb1 O28B Rb4B 116.1(13) . . ?
O28A O28B Rb4A 65(2) . . ?
U5B O28B Rb4A 121(2) . . ?
U5A O28B Rb4A 111.5(18) . . ?
U5C O28B Rb4A 127.8(19) . . ?
Rb1 O28B Rb4A 123.1(13) . . ?
Rb4B O28B Rb4A 9.2(3) . . ?
O28A O28B Rb5 162(3) . 2_656 ?
U5B O28B Rb5 102.5(16) . 2_656 ?
U5A O28B Rb5 118.9(16) . 2_656 ?
U5C O28B Rb5 108.8(15) . 2_656 ?
Rb1 O28B Rb5 89.3(11) . 2_656 ?
Rb4B O28B Rb5 105.7(12) . 2_656 ?
Rb4A O28B Rb5 99.0(12) . 2_656 ?
U5C O29 U5A 19.0(4) . . ?
U5C O29 U5B 13.9(4) . . ?
U5A O29 U5B 18.62(17) . . ?
U5C O29 Rb1 120.2(6) . 2_656 ?
U5A O29 Rb1 136.9(5) . 2_656 ?
U5B O29 Rb1 130.1(5) . 2_656 ?
U5C O29 Rb4A 146.2(7) . 2_556 ?
U5A O29 Rb4A 130.1(5) . 2_556 ?
U5B O29 Rb4A 133.6(5) . 2_556 ?
Rb1 O29 Rb4A 92.9(3) 2_656 2_556 ?
U5C O29 Rb4B 142.9(7) . 2_556 ?
U5A O29 Rb4B 128.5(5) . 2_556 ?
U5B O29 Rb4B 129.6(6) . 2_556 ?
Rb1 O29 Rb4B 94.6(4) 2_656 2_556 ?
Rb4A O29 Rb4B 6.3(4) 2_556 2_556 ?
U3 O30 Rb6A 124.5(6) 1_565 . ?
U3 O30 Rb4A 128.2(6) 1_565 2_566 ?
Rb6A O30 Rb4A 84.2(3) . 2_566 ?
U3 O30 Rb1 122.4(5) 1_565 2_666 ?
Rb6A O30 Rb1 98.6(3) . 2_666 ?
Rb4A O30 Rb1 88.1(3) 2_566 2_666 ?
U3 O30 Rb4B 129.9(6) 1_565 2_566 ?
Rb6A O30 Rb4B 82.3(4) . 2_566 ?
Rb4A O30 Rb4B 2.0(4) 2_566 2_566 ?
Rb1 O30 Rb4B 87.7(4) 2_666 2_566 ?

loop_
_geom_bond_atom_site_label_1
_geom_bond_atom_site_label_2
_geom_bond_distance
_geom_bond_site_symmetry_2
_geom_bond_publ_flag
U1 O21 1.774(10) . ?
U1 O22 1.786(10) . ?
U1 O16 2.244(10) 2_666 ?
U1 O14 2.248(10) 1_655 ?
U1 O10 2.384(9) . ?
U1 O9 2.428(9) 2_666 ?
U1 O10 2.493(9) 2_666 ?
U1 P3 3.106(3) 2_666 ?
U1 Rb3A 4.045(7) 2_666 ?
U1 Rb6A 4.104(3) 2_666 ?
U1 Rb4B 4.159(16) 1_655 ?
U1 Rb3B 4.18(3) 2_666 ?
U2 O24 1.778(12) . ?
U2 O23 1.803(11) . ?
U2 O19 2.210(11) 2_675 ?
U2 O12 2.241(12) . ?
U2 O15 2.257(12) 1_655 ?
U2 O18 2.263(11) 1_655 ?
U2 Rb5 3.892(3) 1_565 ?
U2 Rb5 4.071(3) 2_765 ?
U2 Rb6C 4.104(16) 1_655 ?
U2 Rb6B 4.269(13) 1_655 ?
U2 Rb4B 4.306(17) 2_666 ?
U2 Rb4A 4.325(8) 2_666 ?
U3 O25 1.781(11) . ?
U3 O30 1.782(11) 1_545 ?
U3 O20 2.270(10) 1_545 ?
U3 O17 2.284(11) 2_665 ?
U3 O5 2.294(11) . ?
U3 O1 2.443(15) . ?
U3 O4 2.672(13) . ?
U3 P1 3.310(5) . ?
U3 Rb6B 3.857(14) 2_665 ?
U3 Rb6C 3.967(17) 2_665 ?
U3 Rb6A 3.997(3) 2_665 ?
U3 Rb6A 4.325(3) 1_545 ?
U4 O27 1.769(12) . ?
U4 O26 1.809(11) . ?
U4 O7 2.245(12) . ?
U4 O11 2.257(10) . ?
U4 O13 2.291(10) 1_655 ?
U4 O3 2.297(11) 1_655 ?
U4 Rb2 4.175(2) 2_765 ?
U4 Rb7A 4.25(3) 2_665 ?
U4 Rb2 4.331(3) . ?
U4 Rb7A 4.47(3) 1_655 ?
U4 Rb3B 4.49(5) . ?
U4 Rb5 4.522(2) . ?
U5A U5C 0.566(10) . ?
U5A U5B 0.578(4) . ?
U5A O29 1.738(10) . ?
U5A O28A 1.803(14) . ?
U5A O28B 1.95(4) . ?
U5A O6 2.296(12) . ?
U5A O8 2.308(13) 2_656 ?
U5A O4 2.425(14) . ?
U5A O2 2.440(14) 2_556 ?
U5A O2 2.641(18) . ?
U5A P1 3.123(4) . ?
U5A Rb1 4.037(2) . ?
U5B O28B 1.75(4) . ?
U5B O8 1.784(14) 2_656 ?
U5B O29 1.808(12) . ?
U5B O28A 1.940(15) . ?
U5B O2 2.255(16) 2_556 ?
U5B O6 2.489(13) . ?
U5B P2 3.167(7) 2_656 ?
U5B Rb1 3.862(5) . ?
U5B Rb5 4.124(5) 2_656 ?
U5B Rb4B 4.196(17) . ?
U5B Rb4A 4.214(9) . ?
U5C O29 1.654(14) . ?
U5C O8 1.835(17) 2_656 ?
U5C O28B 1.96(4) . ?
U5C O28A 2.066(17) . ?
U5C O6 2.096(17) . ?
U5C O2 2.671(18) 2_556 ?
U5C O4 2.800(19) . ?
U5C P2 3.135(12) 2_656 ?
U5C P2 3.304(12) . ?
U5C Rb1 3.762(10) . ?
U5C Rb1 4.095(10) 2_656 ?
Rb1 O28B 2.86(5) . ?
Rb1 O22 2.901(11) . ?
Rb1 O21 2.967(11) 2_666 ?
Rb1 O29 3.005(11) 2_656 ?
Rb1 O6 3.089(12) . ?
Rb1 O8 3.141(15) 2_656 ?
Rb1 O23 3.163(12) 2_666 ?
Rb1 O30 3.191(11) 2_666 ?
Rb1 O28A 3.322(17) . ?
Rb1 O27 3.449(13) . ?
Rb1 O5 3.516(16) 2_656 ?
Rb2 O26 2.913(11) 2_765 ?
Rb2 Cl1 3.068(19) . ?
Rb2 O24 3.069(14) . ?
Rb2 O25 3.144(13) 2_665 ?
Rb2 O3 3.185(14) 2_665 ?
Rb2 O26 3.194(12) . ?
Rb2 O11 3.205(13) . ?
Rb2 Rb7A 3.35(3) 2_665 ?
Rb2 Cl1 3.404(16) 2_665 ?
Rb2 O12 3.577(19) . ?
Rb2 P3 3.758(4) . ?
Rb2 P1 4.023(5) 2_665 ?
Rb3A O4 2.823(15) . ?
Rb3A O9 2.902(12) . ?
Rb3A Cl1 3.14(2) 2_665 ?
Rb3A O16 3.24(2) . ?
Rb3A O21 3.314(14) 2_666 ?
Rb3A O13 3.39(3) . ?
Rb3A O6 3.43(2) . ?
Rb3A Cl1 3.46(2) . ?
Rb3A O3 3.48(2) . ?
Rb3A O28A 3.479(17) . ?
Rb3A P1 3.716(11) . ?
Rb3A Rb6C 3.87(2) . ?
Rb3B O4 2.82(2) . ?
Rb3B O9 2.90(2) . ?
Rb3B Cl1 3.14(3) 2_665 ?
Rb3B O6 3.17(3) . ?
Rb3B O7 3.21(6) . ?
Rb3B Cl1 3.35(4) . ?
Rb3B O11 3.40(4) . ?
Rb3B O21 3.40(4) 2_666 ?
Rb3B P2 3.57(4) . ?
Rb3B O28A 3.58(4) . ?
Rb3B O16 3.59(5) . ?
Rb3B P3 3.720(19) . ?
Rb4A O28A 2.755(18) . ?
Rb4A O22 2.951(13) 1_455 ?
Rb4A O28B 3.04(4) . ?
Rb4A O29 3.066(13) 2_556 ?
Rb4A O30 3.132(16) 2_566 ?
Rb4A O27 3.138(14) 1_455 ?
Rb4A O23 3.196(14) 2_666 ?
Rb4A O15 3.494(18) 2_566 ?
Rb4A P4 4.067(9) 2_566 ?
Rb4A Rb6A 4.150(9) 2_566 ?
Rb4B O28A 2.57(2) . ?
Rb4B O28B 2.96(4) . ?
Rb4B O22 3.063(18) 1_455 ?
Rb4B O23 3.13(2) 2_666 ?
Rb4B O27 3.13(2) 1_455 ?
Rb4B O21 3.324(17) 2_666 ?
Rb4B O29 3.402(16) 2_556 ?
Rb4B O15 3.42(2) 2_566 ?
Rb4B O14 3.50(2) . ?
Rb4B O30 3.61(2) 2_566 ?
Rb4B P4 3.863(16) 2_566 ?
Rb4B P4 4.018(18) . ?
Rb5 O1 2.835(18) 1_655 ?
Rb5 O24 2.836(15) 2_765 ?
Rb5 O19 2.961(16) 2_665 ?
Rb5 O8 3.014(14) . ?
Rb5 O5 3.065(13) . ?
Rb5 O23 3.082(13) 1_545 ?
Rb5 O17 3.330(11) 2_665 ?
Rb5 O28B 3.38(4) 2_656 ?
Rb5 P2 3.377(5) . ?
Rb5 Cl2A 3.412(15) 2_665 ?
Rb5 O7 3.434(18) . ?
Rb5 O18 3.449(13) 1_645 ?
Rb6A Rb6B 0.922(17) . ?
Rb6A Rb6C 1.59(2) . ?
Rb6A O9 2.822(9) . ?
Rb6A O30 3.058(13) . ?
Rb6A O17 3.064(13) . ?
Rb6A O25 3.165(13) 2_665 ?
Rb6A O20 3.180(12) 2_675 ?
Rb6A O15 3.216(14) . ?
Rb6A O22 3.305(12) 2_666 ?
Rb6A O18 3.306(12) . ?
Rb6A O16 3.452(13) . ?
Rb6A P5 3.556(4) . ?
Rb6B Rb6C 0.680(18) . ?
Rb6B O25 2.745(19) 2_665 ?
Rb6B O9 2.798(16) . ?
Rb6B O15 2.917(19) . ?
Rb6B O17 3.016(19) . ?
Rb6B Cl2A 3.02(2) . ?
Rb6B Rb7A 3.17(3) . ?
Rb6B O16 3.242(18) . ?
Rb6B O18 3.394(18) . ?
Rb6B O20 3.556(19) 2_675 ?
Rb6B P4 3.560(14) . ?
Rb6C Cl2A 2.45(2) . ?
Rb6C Rb7A 2.52(3) . ?
Rb6C O25 2.71(2) 2_665 ?
Rb6C O15 2.75(2) . ?
Rb6C O9 2.999(19) . ?
Rb6C O17 3.16(2) . ?
Rb6C O16 3.18(2) . ?
Rb6C P4 3.312(17) . ?
Rb6C Cl1 3.38(3) 2_665 ?
Rb6C O13 3.46(2) . ?
Cl1 Cl1 0.77(3) 2_665 ?
Cl1 Rb7A 2.68(3) 2_665 ?
Cl1 Rb7A 3.41(3) . ?
Cl2A Rb7A 0.78(3) . ?
Rb7A O26 2.98(3) 2_665 ?
Rb7A O24 3.07(3) 1_455 ?
Rb7A O13 3.34(3) . ?
Rb7A O25 3.34(3) 2_665 ?
Rb7A O26 3.42(3) 1_455 ?
Rb7A O7 3.46(3) 2_665 ?
P1 O2 1.436(13) . ?
P1 O3 1.486(11) . ?
P1 O1 1.530(16) . ?
P1 O4 1.600(14) . ?
P2 O7 1.486(14) . ?
P2 O5 1.511(11) . ?
P2 O6 1.521(13) . ?
P2 O8 1.549(14) . ?
P3 O11 1.504(11) . ?
P3 O12 1.514(12) . ?
P3 O9 1.532(8) . ?
P3 O10 1.547(10) . ?
P4 O14 1.508(10) . ?
P4 O16 1.515(10) . ?
P4 O15 1.515(12) . ?
P4 O13 1.516(11) . ?
P5 O18 1.505(11) . ?
P5 O19 1.522(11) . ?
P5 O20 1.523(10) . ?
P5 O17 1.527(11) . ?
O28A O28B 1.11(4) . ?
